data_4116498
loop_
_publ_author_name
'Shin-ichiro Kabashima'
'Shigeki Kuwata'
'Masanobu Hidai'

_publ_contact_author_address
;
    Department of Chemistry and Biotechnology, Graduate School of Engineering,
 The University of Tokyo, Hongo, Bunkyo-ku, Tokyo 113-8656, Japan

;
_publ_contact_author_email ' hidai@chembio.t.u-tokyo.ac.jp '
_publ_contact_author_fax ' +81-3-5800-6945 '
_publ_contact_author_name 'Masanobu Hidai'
_publ_contact_author_phone ' +81-3-3812-2111 '
_publ_section_title
;
 Electron-Deficient Early-Late Heterobimetallic Sulfido Clusters. Unusual
 Reactivities of Ti2Ru2S4 Cubane-Type Clusters with Four Cyclopentadienyl
 Coligands
;
_journal_name_full 'Journal of the American Chemical Society'
_journal_page_first 7837
_journal_page_last 7845
_journal_paper_doi 10.1021/ja990034a
_journal_volume 121
_journal_year 1999
_chemical_formula_moiety 'C30 H40 S4 Ru2 Ti2 '
_chemical_formula_sum 'C30 H40 Ru2 S4 Ti2'
_chemical_formula_weight 826.83
_space_group_IT_number 62
_symmetry_cell_setting orthorhombic
_symmetry_Int_Tables_number 62
_symmetry_space_group_name_Hall '-P 2ac 2n'
_symmetry_space_group_name_H-M 'P n m a'
_audit_creation_date 'Sat Apr 18 14:08:52 1998'
_audit_creation_method 'from TEXRAY.INF file'
_cell_angle_alpha 90
_cell_angle_beta 90
_cell_angle_gamma 90
_cell_formula_units_Z 4
_cell_length_a 16.799(1)
_cell_length_b 19.335(2)
_cell_length_c 10.035(1)
_cell_measurement_reflns_used 25
_cell_measurement_temperature 296.2
_cell_measurement_theta_max 20.0
_cell_measurement_theta_min 19.6
_cell_volume 3259.5(5)
_computing_cell_refinement 'Rigaku/AFC Diffractometer Control'
_computing_data_collection 'Rigaku/AFC Diffractometer Control'
_computing_data_reduction teXsan
_computing_publication_material teXsan
_computing_structure_refinement teXsan
_diffrn_ambient_temperature 296.2
_diffrn_measurement_device_type 'Rigaku AFC7R'
_diffrn_measurement_method \w-2\q
_diffrn_orient_matrix_UB_11 0.00600
_diffrn_orient_matrix_UB_12 -0.05077
_diffrn_orient_matrix_UB_13 0.01616
_diffrn_orient_matrix_UB_21 0.01483
_diffrn_orient_matrix_UB_22 0.00945
_diffrn_orient_matrix_UB_23 0.09478
_diffrn_orient_matrix_UB_31 -0.05734
_diffrn_orient_matrix_UB_32 -0.00287
_diffrn_orient_matrix_UB_33 0.02620
_diffrn_radiation_detector 'scintillation counter'
_diffrn_radiation_monochromator graphite
_diffrn_radiation_source 'Rigaku rotating anode'
_diffrn_radiation_type 'Mo K\a'
_diffrn_radiation_wavelength 0.7107
_diffrn_reflns_av_R_equivalents 0.000
_diffrn_reflns_av_sigmaI/netI 0.041
_diffrn_reflns_limit_h_max 21
_diffrn_reflns_limit_h_min 0
_diffrn_reflns_limit_k_max 25
_diffrn_reflns_limit_k_min 0
_diffrn_reflns_limit_l_max 13
_diffrn_reflns_limit_l_min 0
_diffrn_reflns_number 4202
_diffrn_reflns_reduction_process 'Lp corrections applied'
_diffrn_reflns_theta_max 27.49
_diffrn_reflns_theta_min 2.59
_diffrn_standards_decay_% -0.05
_diffrn_standards_interval_count 150
_diffrn_standards_number 3
_exptl_absorpt_coefficient_mu 1.657
_exptl_absorpt_correction_T_max 0.998
_exptl_absorpt_correction_T_min 0.673
_exptl_absorpt_correction_type psi-scan
_exptl_absorpt_process_details '(North, Phillips & Mathews, 1968)'
_exptl_crystal_colour darkred
_exptl_crystal_density_diffrn 1.685
_exptl_crystal_description prismatic
_exptl_crystal_F_000 1664.00
_exptl_crystal_size_max 0.400
_exptl_crystal_size_mid 0.300
_exptl_crystal_size_min 0.300
_refine_diff_density_max 0.47
_refine_diff_density_min -0.39
_refine_ls_extinction_coef 0.00088(6)
_refine_ls_extinction_method 'Zachariasen(1967) type 2 gaussian isotropic'
_refine_ls_goodness_of_fit_ref 2.704
_refine_ls_hydrogen_treatment noref
_refine_ls_matrix_type full
_refine_ls_number_constraints 0
_refine_ls_number_parameters 182
_refine_ls_number_reflns 2723
_refine_ls_number_restraints 0
_refine_ls_R_factor_all 0.0000
_refine_ls_R_factor_gt 0.0000
_refine_ls_shift/su_max 0.0290
_refine_ls_shift/su_mean 0.0040
_refine_ls_structure_factor_coef F
_refine_ls_weighting_details 'w = 1/[\s^2^(Fo) + 0.00000|Fo|^2^]'
_refine_ls_weighting_scheme calc
_refine_ls_wR_factor_gt 0.0000
_refine_ls_wR_factor_ref 0.0240
_reflns_number_gt 0
_reflns_number_total 4202
_reflns_threshold_expression >2.0sigma(I)
_cod_data_source_file ja990034a_2.cif
_cod_data_source_block '[(CpTi)2(Cp*Ru)2S4](4)'
_cod_original_cell_volume 3259.4(5)
_cod_original_sg_symbol_H-M 'P n m a '
_cod_original_formula_sum 'C30 H40 S4 Ru2 Ti2 '
_cod_database_code 4116498

loop_
_symmetry_equiv_pos_as_xyz
x,y,z
1/2+x,1/2-y,1/2-z
-x,1/2+y,-z
1/2-x,-y,1/2+z
-x,-y,-z
1/2-x,1/2+y,1/2+z
x,1/2-y,z
1/2+x,y,1/2-z

loop_
_atom_site_label
_atom_site_type_symbol
_atom_site_fract_x
_atom_site_fract_y
_atom_site_fract_z
_atom_site_U_iso_or_equiv
_atom_site_adp_type
_atom_site_occupancy
_atom_site_calc_flag
_atom_site_refinement_flags
Ru Ru 0.11571(2) 0.15827(2) 0.09637(3) 0.03863(8) Uani 1.00 d .
Ti(1) Ti 0.25098(6) 0.2500 0.0367(1) 0.0453(3) Uani 1.00 d S
Ti(2) Ti 0.16998(6) 0.2500 0.3099(1) 0.0438(3) Uani 1.00 d S
S(1) S 0.24165(6) 0.16281(6) 0.1992(1) 0.0515(3) Uani 1.00 d .
S(2) S 0.13032(8) 0.2500 -0.0622(1) 0.0406(4) Uani 1.00 d S
S(3) S 0.04934(8) 0.2500 0.2099(1) 0.0382(4) Uani 1.00 d S
C(1) C 0.3908(4) 0.2500 0.0119(6) 0.074(3) Uani 1.00 d S
C(2) C 0.3624(3) 0.1927(3) -0.0535(5) 0.076(2) Uani 1.00 d .
C(3) C 0.3156(3) 0.2147(2) -0.1586(4) 0.083(2) Uani 1.00 d .
C(4) C 0.2430(4) 0.2500 0.5078(8) 0.106(4) Uani 1.00 d S
C(5) C 0.1939(4) 0.1931(3) 0.5125(5) 0.097(2) Uani 1.00 d .
C(6) C 0.1173(3) 0.2158(3) 0.5157(4) 0.098(2) Uani 1.00 d .
C(7) C 0.1304(3) 0.0486(2) 0.0423(6) 0.070(2) Uani 1.00 d .
C(8) C 0.0880(4) 0.0814(3) -0.0581(5) 0.081(2) Uani 1.00 d .
C(9) C 0.0164(3) 0.1060(2) 0.0015(7) 0.077(2) Uani 1.00 d .
C(10) C 0.0168(3) 0.0869(2) 0.1369(6) 0.062(2) Uani 1.00 d .
C(11) C 0.0871(3) 0.0526(2) 0.1617(5) 0.063(2) Uani 1.00 d .
C(12) C 0.2092(3) 0.0127(3) 0.0231(9) 0.174(3) Uani 1.00 d .
C(13) C 0.1102(6) 0.0883(3) -0.2013(5) 0.226(4) Uani 1.00 d .
C(14) C -0.0509(4) 0.1433(3) -0.0701(9) 0.210(4) Uani 1.00 d .
C(15) C -0.0496(3) 0.0991(3) 0.2356(8) 0.169(3) Uani 1.00 d .
C(16) C 0.1094(5) 0.0215(3) 0.2920(6) 0.161(3) Uani 1.00 d .
H(1) H 0.4240 0.2500 0.0885 0.0877 Uiso 1.00 calc S
H(2) H 0.3731 0.1460 -0.0306 0.0918 Uiso 1.00 calc .
H(3) H 0.2883 0.1857 -0.2198 0.1000 Uiso 1.00 calc .
H(4) H 0.2997 0.2500 0.5018 0.1265 Uiso 1.00 calc S
H(5) H 0.2107 0.1461 0.5129 0.1180 Uiso 1.00 calc .
H(6) H 0.0715 0.1875 0.5180 0.1183 Uiso 1.00 calc .
H(7) H 0.2255 -0.0068 0.1072 0.2097 Uiso 1.00 calc .
H(8) H 0.2029 -0.0244 -0.0388 0.2097 Uiso 1.00 calc .
H(9) H 0.2475 0.0439 -0.0069 0.2097 Uiso 1.00 calc .
H(10) H 0.1144 0.0445 -0.2411 0.2671 Uiso 1.00 calc .
H(11) H 0.0688 0.1143 -0.2467 0.2671 Uiso 1.00 calc .
H(12) H 0.1585 0.1131 -0.2095 0.2671 Uiso 1.00 calc .
H(13) H -0.0604 0.1864 -0.0292 0.2622 Uiso 1.00 calc .
H(14) H -0.0361 0.1501 -0.1609 0.2622 Uiso 1.00 calc .
H(15) H -0.0974 0.1155 -0.0666 0.2622 Uiso 1.00 calc .
H(16) H -0.0307 0.1260 0.3073 0.2014 Uiso 1.00 calc .
H(17) H -0.0915 0.1246 0.1911 0.2014 Uiso 1.00 calc .
H(18) H -0.0699 0.0567 0.2652 0.2014 Uiso 1.00 calc .
H(19) H 0.0721 -0.0133 0.3155 0.1893 Uiso 1.00 calc .
H(20) H 0.1611 0.0004 0.2840 0.1893 Uiso 1.00 calc .
H(21) H 0.1113 0.0559 0.3583 0.1893 Uiso 1.00 calc .

loop_
_atom_site_aniso_label
_atom_site_aniso_U_11
_atom_site_aniso_U_22
_atom_site_aniso_U_33
_atom_site_aniso_U_12
_atom_site_aniso_U_13
_atom_site_aniso_U_23
Ru 0.0375(2) 0.0391(2) 0.0393(2) 0.0045(2) -0.0018(2) 0.0006(2)
Ti(1) 0.0343(6) 0.0688(7) 0.0329(6) 0.0000 0.0010(5) 0.0000
Ti(2) 0.0383(6) 0.0627(7) 0.0305(6) 0.0000 -0.0019(5) 0.0000
S(1) 0.0404(6) 0.0699(7) 0.0442(6) 0.0127(6) -0.0041(5) 0.0045(6)
S(2) 0.0418(9) 0.0458(8) 0.0343(9) 0.0000 -0.0043(7) 0.0000
S(3) 0.0342(8) 0.0402(8) 0.0404(9) 0.0000 0.0025(7) 0.0000
C(1) 0.038(4) 0.137(7) 0.046(4) 0.0000 0.002(4) 0.0000
C(2) 0.058(3) 0.105(4) 0.065(4) 0.021(3) 0.024(3) -0.012(3)
C(3) 0.055(3) 0.148(6) 0.045(3) -0.002(3) 0.015(2) -0.031(3)
C(4) 0.046(5) 0.24(1) 0.035(4) 0.0000 -0.011(4) 0.0000
C(5) 0.154(7) 0.102(5) 0.036(3) 0.042(5) -0.008(4) 0.017(3)
C(6) 0.102(4) 0.163(7) 0.031(2) -0.048(4) -0.002(3) 0.023(3)
C(7) 0.057(3) 0.039(3) 0.113(5) 0.001(2) 0.019(3) -0.014(3)
C(8) 0.147(6) 0.043(3) 0.054(3) -0.027(3) 0.015(4) -0.010(3)
C(9) 0.082(4) 0.031(3) 0.119(5) -0.008(3) -0.058(4) -0.005(3)
C(10) 0.056(3) 0.040(3) 0.091(4) -0.010(2) 0.013(3) -0.015(3)
C(11) 0.089(4) 0.040(3) 0.060(3) -0.011(3) -0.004(3) 0.008(2)
C(12) 0.080(4) 0.070(4) 0.37(1) 0.010(3) 0.076(6) -0.046(6)
C(13) 0.50(1) 0.124(5) 0.052(4) -0.165(8) 0.063(7) -0.039(4)
C(14) 0.190(7) 0.082(5) 0.36(1) -0.032(4) -0.231(8) 0.023(6)
C(15) 0.120(5) 0.088(4) 0.298(10) -0.059(4) 0.140(6) -0.085(5)
C(16) 0.273(9) 0.087(4) 0.122(5) -0.080(5) -0.093(6) 0.057(4)

loop_
_atom_type_symbol
_atom_type_description
_atom_type_scat_dispersion_real
_atom_type_scat_dispersion_imag
_atom_type_scat_source
C C 0.003 0.002
;International Tables for Crystallography
(1992, Vol. C, Tables 4.2.6.8 and 6.1.1.1)
;
H H 0.000 0.000
;International Tables for Crystallography
(1992, Vol. C, Table 6.1.1.2)
;
S S 0.125 0.123
;International Tables for Crystallography
(1992, Vol. C, Tables 4.2.6.8 and 6.1.1.1)
;
Ru Ru -1.259 0.836
;International Tables for Crystallography
(1992, Vol. C, Tables 4.2.6.8 and 6.1.1.1)
;
Ti Ti 0.278 0.446
;International Tables for Crystallography
(1992, Vol. C, Tables 4.2.6.8 and 6.1.1.1)
;

loop_
_geom_angle_atom_site_label_1
_geom_angle_atom_site_label_2
_geom_angle_atom_site_label_3
_geom_angle
_geom_angle_site_symmetry_1
_geom_angle_site_symmetry_2
_geom_angle_site_symmetry_3
_geom_angle_publ_flag
Ti(1) Ru Ti(2) 62.83(3) 1_555 1_555 1_555 yes
Ti(1) Ru S(1) 51.20(3) 1_555 1_555 1_555 yes
Ti(1) Ru S(2) 48.69(4) 1_555 1_555 1_555 yes
Ti(1) Ru S(3) 90.57(3) 1_555 1_555 1_555 yes
Ti(1) Ru C(7) 116.3(1) 1_555 1_555 1_555 yes
Ti(1) Ru C(8) 115.3(1) 1_555 1_555 1_555 yes
Ti(1) Ru C(9) 141.7(2) 1_555 1_555 1_555 yes
Ti(1) Ru C(10) 178.0(1) 1_555 1_555 1_555 yes
Ti(1) Ru C(11) 142.1(1) 1_555 1_555 1_555 yes
Ti(2) Ru S(1) 51.46(3) 1_555 1_555 1_555 yes
Ti(2) Ru S(2) 90.34(3) 1_555 1_555 1_555 yes
Ti(2) Ru S(3) 49.10(4) 1_555 1_555 1_555 yes
Ti(2) Ru C(7) 136.8(2) 1_555 1_555 1_555 yes
Ti(2) Ru C(8) 172.8(2) 1_555 1_555 1_555 yes
Ti(2) Ru C(9) 147.4(2) 1_555 1_555 1_555 yes
Ti(2) Ru C(10) 118.7(1) 1_555 1_555 1_555 yes
Ti(2) Ru C(11) 114.4(1) 1_555 1_555 1_555 yes
S(1) Ru S(2) 99.88(4) 1_555 1_555 1_555 yes
S(1) Ru S(3) 100.54(4) 1_555 1_555 1_555 yes
S(1) Ru C(7) 92.5(1) 1_555 1_555 1_555 yes
S(1) Ru C(8) 121.6(2) 1_555 1_555 1_555 yes
S(1) Ru C(9) 154.1(1) 1_555 1_555 1_555 yes
S(1) Ru C(10) 128.4(2) 1_555 1_555 1_555 yes
S(1) Ru C(11) 95.8(1) 1_555 1_555 1_555 yes
S(2) Ru S(3) 79.32(4) 1_555 1_555 1_555 yes
S(2) Ru C(7) 122.5(2) 1_555 1_555 1_555 yes
S(2) Ru C(8) 93.1(1) 1_555 1_555 1_555 yes
S(2) Ru C(9) 97.6(2) 1_555 1_555 1_555 yes
S(2) Ru C(10) 131.7(2) 1_555 1_555 1_555 yes
S(2) Ru C(11) 155.3(1) 1_555 1_555 1_555 yes
S(3) Ru C(7) 152.4(1) 1_555 1_555 1_555 yes
S(3) Ru C(8) 137.8(2) 1_555 1_555 1_555 yes
S(3) Ru C(9) 101.3(2) 1_555 1_555 1_555 yes
S(3) Ru C(10) 91.4(1) 1_555 1_555 1_555 yes
S(3) Ru C(11) 116.5(1) 1_555 1_555 1_555 yes
C(7) Ru C(8) 36.8(2) 1_555 1_555 1_555 yes
C(7) Ru C(9) 62.0(2) 1_555 1_555 1_555 yes
C(7) Ru C(10) 61.7(2) 1_555 1_555 1_555 yes
C(7) Ru C(11) 37.2(2) 1_555 1_555 1_555 yes
C(8) Ru C(9) 38.1(2) 1_555 1_555 1_555 yes
C(8) Ru C(10) 63.0(2) 1_555 1_555 1_555 yes
C(8) Ru C(11) 62.3(2) 1_555 1_555 1_555 yes
C(9) Ru C(10) 37.6(2) 1_555 1_555 1_555 yes
C(9) Ru C(11) 62.0(2) 1_555 1_555 1_555 yes
C(10) Ru C(11) 36.5(2) 1_555 1_555 1_555 yes
Ru Ti(1) Ru 74.08(3) 1_555 1_555 7_555 yes
Ru Ti(1) Ti(2) 58.31(2) 1_555 1_555 1_555 yes
Ru Ti(1) S(1) 51.35(3) 1_555 1_555 1_555 yes
Ru Ti(1) S(1) 103.86(4) 1_555 1_555 7_555 yes
Ru Ti(1) S(2) 52.86(3) 1_555 1_555 1_555 yes
Ru Ti(1) C(1) 142.10(3) 1_555 1_555 1_555 yes
Ru Ti(1) C(2) 114.1(1) 1_555 1_555 1_555 yes
Ru Ti(1) C(2) 167.0(1) 1_555 1_555 7_555 yes
Ru Ti(1) C(3) 110.6(1) 1_555 1_555 1_555 yes
Ru Ti(1) C(3) 134.7(1) 1_555 1_555 7_555 yes
Ru Ti(1) Ti(2) 58.31(2) 7_555 1_555 1_555 yes
Ru Ti(1) S(1) 103.86(4) 7_555 1_555 1_555 yes
Ru Ti(1) S(1) 51.35(3) 7_555 1_555 7_555 yes
Ru Ti(1) S(2) 52.86(3) 7_555 1_555 1_555 yes
Ru Ti(1) C(1) 142.10(3) 7_555 1_555 1_555 yes
Ru Ti(1) C(2) 167.0(1) 7_555 1_555 1_555 yes
Ru Ti(1) C(2) 114.1(1) 7_555 1_555 7_555 yes
Ru Ti(1) C(3) 134.7(1) 7_555 1_555 1_555 yes
Ru Ti(1) C(3) 110.6(1) 7_555 1_555 7_555 yes
Ti(2) Ti(1) S(1) 49.38(3) 1_555 1_555 1_555 yes
Ti(2) Ti(1) S(1) 49.38(3) 1_555 1_555 7_555 yes
Ti(2) Ti(1) S(2) 89.70(5) 1_555 1_555 1_555 yes
Ti(2) Ti(1) C(1) 122.5(2) 1_555 1_555 1_555 yes
Ti(2) Ti(1) C(2) 134.2(1) 1_555 1_555 1_555 yes
Ti(2) Ti(1) C(2) 134.2(1) 1_555 1_555 7_555 yes
Ti(2) Ti(1) C(3) 162.8(1) 1_555 1_555 1_555 yes
Ti(2) Ti(1) C(3) 162.8(1) 1_555 1_555 7_555 yes
S(1) Ti(1) S(1) 91.64(6) 1_555 1_555 7_555 yes
S(1) Ti(1) S(2) 104.20(5) 1_555 1_555 1_555 yes
S(1) Ti(1) C(1) 98.0(1) 1_555 1_555 1_555 yes
S(1) Ti(1) C(2) 89.0(1) 1_555 1_555 1_555 yes
S(1) Ti(1) C(2) 131.0(1) 1_555 1_555 7_555 yes
S(1) Ti(1) C(3) 113.7(1) 1_555 1_555 1_555 yes
S(1) Ti(1) C(3) 145.1(1) 1_555 1_555 7_555 yes
S(1) Ti(1) S(2) 104.20(5) 7_555 1_555 1_555 yes
S(1) Ti(1) C(1) 98.0(1) 7_555 1_555 1_555 yes
S(1) Ti(1) C(2) 131.0(1) 7_555 1_555 1_555 yes
S(1) Ti(1) C(2) 89.0(1) 7_555 1_555 7_555 yes
S(1) Ti(1) C(3) 145.1(1) 7_555 1_555 1_555 yes
S(1) Ti(1) C(3) 113.7(1) 7_555 1_555 7_555 yes
S(2) Ti(1) C(1) 147.8(2) 1_555 1_555 1_555 yes
S(2) Ti(1) C(2) 123.0(1) 1_555 1_555 1_555 yes
S(2) Ti(1) C(2) 123.0(1) 1_555 1_555 7_555 yes
S(2) Ti(1) C(3) 92.8(1) 1_555 1_555 1_555 yes
S(2) Ti(1) C(3) 92.8(1) 1_555 1_555 7_555 yes
C(1) Ti(1) C(2) 33.8(1) 1_555 1_555 1_555 yes
C(1) Ti(1) C(2) 33.8(1) 1_555 1_555 7_555 yes
C(1) Ti(1) C(3) 56.7(2) 1_555 1_555 1_555 yes
C(1) Ti(1) C(3) 56.7(2) 1_555 1_555 7_555 yes
C(2) Ti(1) C(2) 56.1(3) 1_555 1_555 7_555 yes
C(2) Ti(1) C(3) 34.2(1) 1_555 1_555 1_555 yes
C(2) Ti(1) C(3) 56.4(1) 1_555 1_555 7_555 yes
C(2) Ti(1) C(3) 56.4(1) 7_555 1_555 1_555 yes
C(2) Ti(1) C(3) 34.2(1) 7_555 1_555 7_555 yes
C(3) Ti(1) C(3) 33.9(2) 1_555 1_555 7_555 yes
Ru Ti(2) Ru 74.59(3) 1_555 1_555 7_555 yes
Ru Ti(2) Ti(1) 58.86(2) 1_555 1_555 1_555 yes
Ru Ti(2) S(1) 51.62(3) 1_555 1_555 1_555 yes
Ru Ti(2) S(1) 104.38(4) 1_555 1_555 7_555 yes
Ru Ti(2) S(3) 52.85(3) 1_555 1_555 1_555 yes
Ru Ti(2) C(4) 141.86(4) 1_555 1_555 1_555 yes
Ru Ti(2) C(5) 113.8(2) 1_555 1_555 1_555 yes
Ru Ti(2) C(5) 166.3(2) 1_555 1_555 7_555 yes
Ru Ti(2) C(6) 110.9(1) 1_555 1_555 1_555 yes
Ru Ti(2) C(6) 134.3(1) 1_555 1_555 7_555 yes
Ru Ti(2) Ti(1) 58.86(2) 7_555 1_555 1_555 yes
Ru Ti(2) S(1) 104.38(4) 7_555 1_555 1_555 yes
Ru Ti(2) S(1) 51.62(3) 7_555 1_555 7_555 yes
Ru Ti(2) S(3) 52.85(3) 7_555 1_555 1_555 yes
Ru Ti(2) C(4) 141.86(4) 7_555 1_555 1_555 yes
Ru Ti(2) C(5) 166.3(2) 7_555 1_555 1_555 yes
Ru Ti(2) C(5) 113.8(2) 7_555 1_555 7_555 yes
Ru Ti(2) C(6) 134.3(1) 7_555 1_555 1_555 yes
Ru Ti(2) C(6) 110.9(1) 7_555 1_555 7_555 yes
Ti(1) Ti(2) S(1) 49.39(3) 1_555 1_555 1_555 yes
Ti(1) Ti(2) S(1) 49.39(3) 1_555 1_555 7_555 yes
Ti(1) Ti(2) S(3) 90.06(5) 1_555 1_555 1_555 yes
Ti(1) Ti(2) C(4) 121.9(2) 1_555 1_555 1_555 yes
Ti(1) Ti(2) C(5) 134.4(2) 1_555 1_555 1_555 yes
Ti(1) Ti(2) C(5) 134.4(2) 1_555 1_555 7_555 yes
Ti(1) Ti(2) C(6) 163.3(1) 1_555 1_555 1_555 yes
Ti(1) Ti(2) C(6) 163.3(1) 1_555 1_555 7_555 yes
S(1) Ti(2) S(1) 91.66(6) 1_555 1_555 7_555 yes
S(1) Ti(2) S(3) 104.45(5) 1_555 1_555 1_555 yes
S(1) Ti(2) C(4) 97.6(1) 1_555 1_555 1_555 yes
S(1) Ti(2) C(5) 89.2(2) 1_555 1_555 1_555 yes
S(1) Ti(2) C(5) 131.2(2) 1_555 1_555 7_555 yes
S(1) Ti(2) C(6) 114.1(1) 1_555 1_555 1_555 yes
S(1) Ti(2) C(6) 144.3(1) 1_555 1_555 7_555 yes
S(1) Ti(2) S(3) 104.45(5) 7_555 1_555 1_555 yes
S(1) Ti(2) C(4) 97.6(1) 7_555 1_555 1_555 yes
S(1) Ti(2) C(5) 131.2(2) 7_555 1_555 1_555 yes
S(1) Ti(2) C(5) 89.2(2) 7_555 1_555 7_555 yes
S(1) Ti(2) C(6) 144.3(1) 7_555 1_555 1_555 yes
S(1) Ti(2) C(6) 114.1(1) 7_555 1_555 7_555 yes
S(3) Ti(2) C(4) 148.0(2) 1_555 1_555 1_555 yes
S(3) Ti(2) C(5) 122.5(2) 1_555 1_555 1_555 yes
S(3) Ti(2) C(5) 122.5(2) 1_555 1_555 7_555 yes
S(3) Ti(2) C(6) 93.0(1) 1_555 1_555 1_555 yes
S(3) Ti(2) C(6) 93.0(1) 1_555 1_555 7_555 yes
C(4) Ti(2) C(5) 34.2(2) 1_555 1_555 1_555 yes
C(4) Ti(2) C(5) 34.2(2) 1_555 1_555 7_555 yes
C(4) Ti(2) C(6) 56.5(2) 1_555 1_555 1_555 yes
C(4) Ti(2) C(6) 56.5(2) 1_555 1_555 7_555 yes
C(5) Ti(2) C(5) 55.9(3) 1_555 1_555 7_555 yes
C(5) Ti(2) C(6) 33.7(2) 1_555 1_555 1_555 yes
C(5) Ti(2) C(6) 55.4(2) 1_555 1_555 7_555 yes
C(5) Ti(2) C(6) 55.4(2) 7_555 1_555 1_555 yes
C(5) Ti(2) C(6) 33.7(2) 7_555 1_555 7_555 yes
C(6) Ti(2) C(6) 32.8(3) 1_555 1_555 7_555 yes
Ru S(1) Ti(1) 77.44(4) 1_555 1_555 1_555 yes
Ru S(1) Ti(2) 76.92(4) 1_555 1_555 1_555 yes
Ti(1) S(1) Ti(2) 81.22(4) 1_555 1_555 1_555 yes
Ru S(2) Ru 95.52(5) 1_555 1_555 7_555 yes
Ru S(2) Ti(1) 78.44(4) 1_555 1_555 1_555 yes
Ru S(2) Ti(1) 78.44(4) 7_555 1_555 1_555 yes
Ru S(3) Ru 96.10(5) 1_555 1_555 7_555 yes
Ru S(3) Ti(2) 78.05(4) 1_555 1_555 1_555 yes
Ru S(3) Ti(2) 78.05(4) 7_555 1_555 1_555 yes
Ti(1) C(1) C(2) 72.9(3) 1_555 1_555 1_555 yes
Ti(1) C(1) C(2) 72.9(3) 1_555 1_555 7_555 yes
Ti(1) C(1) H(1) 119.9(5) 1_555 1_555 1_555 no
C(2) C(1) C(2) 107.6(6) 1_555 1_555 7_555 yes
C(2) C(1) H(1) 126.2(3) 1_555 1_555 1_555 no
C(2) C(1) H(1) 126.2(3) 7_555 1_555 1_555 no
Ti(1) C(2) C(1) 73.3(3) 1_555 1_555 1_555 yes
Ti(1) C(2) C(3) 72.4(3) 1_555 1_555 1_555 yes
Ti(1) C(2) H(2) 120.3(3) 1_555 1_555 1_555 no
C(1) C(2) C(3) 108.3(5) 1_555 1_555 1_555 yes
C(1) C(2) H(2) 125.9(5) 1_555 1_555 1_555 no
C(3) C(2) H(2) 125.7(5) 1_555 1_555 1_555 no
Ti(1) C(3) C(2) 73.4(2) 1_555 1_555 1_555 yes
Ti(1) C(3) C(3) 73.0(1) 1_555 1_555 7_555 yes
Ti(1) C(3) H(3) 119.3(3) 1_555 1_555 1_555 no
C(2) C(3) C(3) 107.9(3) 1_555 1_555 7_555 yes
C(2) C(3) H(3) 126.0(5) 1_555 1_555 1_555 no
C(3) C(3) H(3) 126.1(3) 7_555 1_555 1_555 no
Ti(2) C(4) C(5) 73.4(4) 1_555 1_555 1_555 yes
Ti(2) C(4) C(5) 73.4(4) 1_555 1_555 7_555 yes
Ti(2) C(4) H(4) 118.0(6) 1_555 1_555 1_555 no
C(5) C(4) C(5) 106.2(8) 1_555 1_555 7_555 yes
C(5) C(4) H(4) 126.9(4) 1_555 1_555 1_555 no
C(5) C(4) H(4) 126.9(4) 7_555 1_555 1_555 no
Ti(2) C(5) C(4) 72.4(4) 1_555 1_555 1_555 yes
Ti(2) C(5) C(6) 73.0(3) 1_555 1_555 1_555 yes
Ti(2) C(5) H(5) 120.1(4) 1_555 1_555 1_555 no
C(4) C(5) C(6) 108.0(6) 1_555 1_555 1_555 yes
C(4) C(5) H(5) 125.8(7) 1_555 1_555 1_555 no
C(6) C(5) H(5) 126.2(7) 1_555 1_555 1_555 no
Ti(2) C(6) C(5) 73.4(3) 1_555 1_555 1_555 yes
Ti(2) C(6) C(6) 73.6(1) 1_555 1_555 7_555 yes
Ti(2) C(6) H(6) 119.5(3) 1_555 1_555 1_555 no
C(5) C(6) C(6) 108.9(4) 1_555 1_555 7_555 yes
C(5) C(6) H(6) 125.7(7) 1_555 1_555 1_555 no
C(6) C(6) H(6) 125.4(4) 7_555 1_555 1_555 no
Ru C(7) C(8) 71.4(3) 1_555 1_555 1_555 yes
Ru C(7) C(11) 71.2(3) 1_555 1_555 1_555 yes
Ru C(7) C(12) 125.0(3) 1_555 1_555 1_555 yes
C(8) C(7) C(11) 109.1(4) 1_555 1_555 1_555 yes
C(8) C(7) C(12) 124.7(6) 1_555 1_555 1_555 yes
C(11) C(7) C(12) 126.2(6) 1_555 1_555 1_555 yes
Ru C(8) C(7) 71.8(3) 1_555 1_555 1_555 yes
Ru C(8) C(9) 70.0(3) 1_555 1_555 1_555 yes
Ru C(8) C(13) 124.4(4) 1_555 1_555 1_555 yes
C(7) C(8) C(9) 106.4(5) 1_555 1_555 1_555 yes
C(7) C(8) C(13) 127.7(7) 1_555 1_555 1_555 yes
C(9) C(8) C(13) 125.9(7) 1_555 1_555 1_555 yes
Ru C(9) C(8) 72.0(3) 1_555 1_555 1_555 yes
Ru C(9) C(10) 72.2(3) 1_555 1_555 1_555 yes
Ru C(9) C(14) 123.9(3) 1_555 1_555 1_555 yes
C(8) C(9) C(10) 108.3(5) 1_555 1_555 1_555 yes
C(8) C(9) C(14) 126.0(7) 1_555 1_555 1_555 yes
C(10) C(9) C(14) 125.7(7) 1_555 1_555 1_555 yes
Ru C(10) C(9) 70.2(3) 1_555 1_555 1_555 yes
Ru C(10) C(11) 71.8(3) 1_555 1_555 1_555 yes
Ru C(10) C(15) 125.6(3) 1_555 1_555 1_555 yes
C(9) C(10) C(11) 107.8(5) 1_555 1_555 1_555 yes
C(9) C(10) C(15) 126.0(6) 1_555 1_555 1_555 yes
C(11) C(10) C(15) 126.1(6) 1_555 1_555 1_555 yes
Ru C(11) C(7) 71.6(3) 1_555 1_555 1_555 yes
Ru C(11) C(10) 71.7(3) 1_555 1_555 1_555 yes
Ru C(11) C(16) 125.7(3) 1_555 1_555 1_555 yes
C(7) C(11) C(10) 108.5(4) 1_555 1_555 1_555 yes
C(7) C(11) C(16) 126.7(6) 1_555 1_555 1_555 yes
C(10) C(11) C(16) 124.8(6) 1_555 1_555 1_555 yes
C(7) C(12) H(7) 108.5(6) 1_555 1_555 1_555 no
C(7) C(12) H(8) 109.5(5) 1_555 1_555 1_555 no
C(7) C(12) H(9) 110.5(5) 1_555 1_555 1_555 no
H(7) C(12) H(8) 108.0(5) 1_555 1_555 1_555 no
H(7) C(12) H(9) 109.7(6) 1_555 1_555 1_555 no
H(8) C(12) H(9) 110.6(7) 1_555 1_555 1_555 no
C(8) C(13) H(10) 110.3(5) 1_555 1_555 1_555 no
C(8) C(13) H(11) 108.6(8) 1_555 1_555 1_555 no
C(8) C(13) H(12) 110.2(6) 1_555 1_555 1_555 no
H(10) C(13) H(11) 108.6(7) 1_555 1_555 1_555 no
H(10) C(13) H(12) 110.9(9) 1_555 1_555 1_555 no
H(11) C(13) H(12) 108.2(6) 1_555 1_555 1_555 no
C(9) C(14) H(13) 109.8(5) 1_555 1_555 1_555 no
C(9) C(14) H(14) 108.8(7) 1_555 1_555 1_555 no
C(9) C(14) H(15) 109.0(5) 1_555 1_555 1_555 no
H(13) C(14) H(14) 109.8(6) 1_555 1_555 1_555 no
H(13) C(14) H(15) 110.2(9) 1_555 1_555 1_555 no
H(14) C(14) H(15) 109.2(6) 1_555 1_555 1_555 no
C(10) C(15) H(16) 109.7(5) 1_555 1_555 1_555 no
C(10) C(15) H(17) 108.3(7) 1_555 1_555 1_555 no
C(10) C(15) H(18) 110.0(5) 1_555 1_555 1_555 no
H(16) C(15) H(17) 108.4(5) 1_555 1_555 1_555 no
H(16) C(15) H(18) 111.3(8) 1_555 1_555 1_555 no
H(17) C(15) H(18) 109.1(6) 1_555 1_555 1_555 no
C(11) C(16) H(19) 109.8(5) 1_555 1_555 1_555 no
C(11) C(16) H(20) 108.9(6) 1_555 1_555 1_555 no
C(11) C(16) H(21) 110.1(5) 1_555 1_555 1_555 no
H(19) C(16) H(20) 108.5(5) 1_555 1_555 1_555 no
H(19) C(16) H(21) 110.3(7) 1_555 1_555 1_555 no
H(20) C(16) H(21) 109.1(6) 1_555 1_555 1_555 no

loop_
_geom_bond_atom_site_label_1
_geom_bond_atom_site_label_2
_geom_bond_distance
_geom_bond_site_symmetry_1
_geom_bond_site_symmetry_2
_geom_bond_publ_flag
Ru Ti(1) 2.9440(8) 1_555 1_555 yes
Ru Ti(2) 2.9269(8) 1_555 1_555 yes
Ru S(1) 2.356(1) 1_555 1_555 yes
Ru S(2) 2.3956(9) 1_555 1_555 yes
Ru S(3) 2.385(1) 1_555 1_555 yes
Ru C(7) 2.203(4) 1_555 1_555 yes
Ru C(8) 2.197(4) 1_555 1_555 yes
Ru C(9) 2.171(4) 1_555 1_555 yes
Ru C(10) 2.197(4) 1_555 1_555 yes
Ru C(11) 2.198(4) 1_555 1_555 yes
Ti(1) Ti(2) 3.060(1) 1_555 1_555 yes
Ti(1) S(1) 2.351(1) 1_555 1_555 yes
Ti(1) S(1) 2.351(1) 1_555 7_555 yes
Ti(1) S(2) 2.257(2) 1_555 1_555 yes
Ti(1) C(1) 2.361(6) 1_555 1_555 yes
Ti(1) C(2) 2.356(4) 1_555 1_555 yes
Ti(1) C(2) 2.356(4) 1_555 7_555 yes
Ti(1) C(3) 2.342(4) 1_555 1_555 yes
Ti(1) C(3) 2.342(4) 1_555 7_555 yes
Ti(2) S(1) 2.350(1) 1_555 1_555 yes
Ti(2) S(1) 2.350(1) 1_555 7_555 yes
Ti(2) S(3) 2.261(2) 1_555 1_555 yes
Ti(2) C(4) 2.335(7) 1_555 1_555 yes
Ti(2) C(5) 2.347(5) 1_555 1_555 yes
Ti(2) C(5) 2.347(5) 1_555 7_555 yes
Ti(2) C(6) 2.342(4) 1_555 1_555 yes
Ti(2) C(6) 2.342(4) 1_555 7_555 yes
C(1) C(2) 1.372(6) 1_555 1_555 yes
C(1) C(2) 1.372(6) 1_555 7_555 yes
C(2) C(3) 1.382(6) 1_555 1_555 yes
C(3) C(3) 1.367(10) 1_555 7_555 yes
C(4) C(5) 1.377(7) 1_555 1_555 yes
C(4) C(5) 1.377(7) 1_555 7_555 yes
C(5) C(6) 1.359(7) 1_555 1_555 yes
C(6) C(6) 1.32(1) 1_555 7_555 yes
C(7) C(8) 1.387(6) 1_555 1_555 yes
C(7) C(11) 1.404(6) 1_555 1_555 yes
C(7) C(12) 1.507(6) 1_555 1_555 yes
C(8) C(9) 1.425(7) 1_555 1_555 yes
C(8) C(13) 1.491(7) 1_555 1_555 yes
C(9) C(10) 1.408(7) 1_555 1_555 yes
C(9) C(14) 1.522(6) 1_555 1_555 yes
C(10) C(11) 1.377(6) 1_555 1_555 yes
C(10) C(15) 1.510(6) 1_555 1_555 yes
C(11) C(16) 1.488(6) 1_555 1_555 yes

loop_
_geom_contact_atom_site_label_1
_geom_contact_atom_site_label_2
_geom_contact_distance
_geom_contact_site_symmetry_1
_geom_contact_site_symmetry_2
Ru Ti(1) 2.9440(8) 1_555 1_555
Ru Ti(2) 2.9269(8) 1_555 1_555
Ti(1) Ti(2) 3.060(1) 1_555 1_555

loop_
_geom_torsion_atom_site_label_1
_geom_torsion_atom_site_label_2
_geom_torsion_atom_site_label_3
_geom_torsion_atom_site_label_4
_geom_torsion
_geom_torsion_site_symmetry_1
_geom_torsion_site_symmetry_2
_geom_torsion_site_symmetry_3
_geom_torsion_site_symmetry_4
_geom_torsion_publ_flag
Ru Ti(1) Ru Ti(2) 62.23(2) 1_555 1_555 7_555 1_555 yes
Ru Ti(1) Ru S(1) 123.16(4) 1_555 1_555 7_555 7_555 yes
Ru Ti(1) Ru S(2) -55.14(3) 1_555 1_555 7_555 1_555 yes
Ru Ti(1) Ru S(3) 20.06(4) 1_555 1_555 7_555 1_555 yes
Ru Ti(1) Ru C(7) -166.5(2) 1_555 1_555 7_555 7_555 yes
Ru Ti(1) Ru C(8) -125.5(2) 1_555 1_555 7_555 7_555 yes
Ru Ti(1) Ru C(9) -89.2(2) 1_555 1_555 7_555 7_555 yes
Ru Ti(1) Ru C(10) -157(4) 1_555 1_555 7_555 7_555 yes
Ru Ti(1) Ru C(11) 157.7(2) 1_555 1_555 7_555 7_555 yes
Ru Ti(1) Ti(2) S(1) 64.06(3) 1_555 1_555 1_555 1_555 yes
Ru Ti(1) Ti(2) S(1) -154.19(5) 1_555 1_555 1_555 7_555 yes
Ru Ti(1) Ti(2) S(3) -45.07(1) 1_555 1_555 1_555 1_555 yes
Ru Ti(1) Ti(2) C(4) 134.93(1) 1_555 1_555 1_555 1_555 yes
Ru Ti(1) Ti(2) C(5) 93.9(2) 1_555 1_555 1_555 1_555 yes
Ru Ti(1) Ti(2) C(5) 176.0(2) 1_555 1_555 1_555 7_555 yes
Ru Ti(1) Ti(2) C(6) 55.8(5) 1_555 1_555 1_555 1_555 yes
Ru Ti(1) Ti(2) C(6) -145.9(5) 1_555 1_555 1_555 7_555 yes
Ru Ti(1) S(1) Ti(2) -78.45(3) 1_555 1_555 1_555 1_555 yes
Ru Ti(1) S(1) Ti(2) 22.43(4) 1_555 1_555 7_555 1_555 yes
Ru Ti(1) C(1) C(2) 43.7(5) 1_555 1_555 1_555 1_555 yes
Ru Ti(1) C(1) C(2) 158.9(2) 1_555 1_555 1_555 7_555 yes
Ru Ti(1) C(2) C(1) -152.3(3) 1_555 1_555 1_555 1_555 yes
Ru Ti(1) C(2) C(3) 91.6(3) 1_555 1_555 1_555 1_555 yes
Ru Ti(1) C(2) C(1) -80.5(6) 1_555 1_555 7_555 1_555 yes
Ru Ti(1) C(2) C(3) 35.6(8) 1_555 1_555 7_555 7_555 yes
Ru Ti(1) C(3) C(2) -102.9(3) 1_555 1_555 1_555 1_555 yes
Ru Ti(1) C(3) C(3) 141.96(8) 1_555 1_555 1_555 7_555 yes
Ru Ti(1) C(3) C(2) -169.4(2) 1_555 1_555 7_555 7_555 yes
Ru Ti(1) C(3) C(3) -54.2(1) 1_555 1_555 7_555 1_555 yes
Ru Ti(2) Ru Ti(1) -62.60(2) 1_555 1_555 7_555 1_555 yes
Ru Ti(2) Ru S(1) -123.16(4) 1_555 1_555 7_555 7_555 yes
Ru Ti(2) Ru S(2) -20.76(4) 1_555 1_555 7_555 1_555 yes
Ru Ti(2) Ru S(3) 54.75(4) 1_555 1_555 7_555 1_555 yes
Ru Ti(2) Ru C(7) -163.0(2) 1_555 1_555 7_555 7_555 yes
Ru Ti(2) Ru C(8) -139(1) 1_555 1_555 7_555 7_555 yes
Ru Ti(2) Ru C(9) 84.0(3) 1_555 1_555 7_555 7_555 yes
Ru Ti(2) Ru C(10) 118.9(2) 1_555 1_555 7_555 7_555 yes
Ru Ti(2) Ru C(11) 159.6(2) 1_555 1_555 7_555 7_555 yes
Ru Ti(2) Ti(1) S(1) -64.06(3) 1_555 1_555 1_555 1_555 yes
Ru Ti(2) Ti(1) S(1) 154.19(5) 1_555 1_555 1_555 7_555 yes
Ru Ti(2) Ti(1) S(2) 45.07(1) 1_555 1_555 1_555 1_555 yes
Ru Ti(2) Ti(1) C(1) -134.93(1) 1_555 1_555 1_555 1_555 yes
Ru Ti(2) Ti(1) C(2) -93.9(2) 1_555 1_555 1_555 1_555 yes
Ru Ti(2) Ti(1) C(2) -175.9(2) 1_555 1_555 1_555 7_555 yes
Ru Ti(2) Ti(1) C(3) -53.3(4) 1_555 1_555 1_555 1_555 yes
Ru Ti(2) Ti(1) C(3) 143.5(4) 1_555 1_555 1_555 7_555 yes
Ru Ti(2) S(1) Ti(1) 79.05(4) 1_555 1_555 1_555 1_555 yes
Ru Ti(2) S(1) Ti(1) -22.62(4) 1_555 1_555 7_555 1_555 yes
Ru Ti(2) C(4) C(5) -44.6(6) 1_555 1_555 1_555 1_555 yes
Ru Ti(2) C(4) C(5) -157.7(3) 1_555 1_555 1_555 7_555 yes
Ru Ti(2) C(5) C(4) 151.7(4) 1_555 1_555 1_555 1_555 yes
Ru Ti(2) C(5) C(6) -92.4(4) 1_555 1_555 1_555 1_555 yes
Ru Ti(2) C(5) C(4) 82.6(8) 1_555 1_555 7_555 1_555 yes
Ru Ti(2) C(5) C(6) -33.3(10) 1_555 1_555 7_555 7_555 yes
Ru Ti(2) C(6) C(5) 101.8(4) 1_555 1_555 1_555 1_555 yes
Ru Ti(2) C(6) C(6) -142.05(9) 1_555 1_555 1_555 7_555 yes
Ru Ti(2) C(6) C(5) 169.6(3) 1_555 1_555 7_555 7_555 yes
Ru Ti(2) C(6) C(6) 53.4(1) 1_555 1_555 7_555 1_555 yes
Ru S(1) Ti(1) Ti(2) 78.45(3) 1_555 1_555 1_555 1_555 yes
Ru S(1) Ti(1) S(1) 106.49(4) 1_555 1_555 1_555 7_555 yes
Ru S(1) Ti(1) S(2) 1.40(4) 1_555 1_555 1_555 1_555 yes
Ru S(1) Ti(1) C(1) -155.2(1) 1_555 1_555 1_555 1_555 yes
Ru S(1) Ti(1) C(2) -122.5(1) 1_555 1_555 1_555 1_555 yes
Ru S(1) Ti(1) C(2) -163.4(2) 1_555 1_555 1_555 7_555 yes
Ru S(1) Ti(1) C(3) -98.1(1) 1_555 1_555 1_555 1_555 yes
Ru S(1) Ti(1) C(3) -115.3(2) 1_555 1_555 1_555 7_555 yes
Ru S(1) Ti(2) Ti(1) -79.05(4) 1_555 1_555 1_555 1_555 yes
Ru S(1) Ti(2) S(1) -107.10(4) 1_555 1_555 1_555 7_555 yes
Ru S(1) Ti(2) S(3) -1.72(4) 1_555 1_555 1_555 1_555 yes
Ru S(1) Ti(2) C(4) 155.0(1) 1_555 1_555 1_555 1_555 yes
Ru S(1) Ti(2) C(5) 121.7(2) 1_555 1_555 1_555 1_555 yes
Ru S(1) Ti(2) C(5) 162.6(2) 1_555 1_555 1_555 7_555 yes
Ru S(1) Ti(2) C(6) 98.4(1) 1_555 1_555 1_555 1_555 yes
Ru S(1) Ti(2) C(6) 115.2(3) 1_555 1_555 1_555 7_555 yes
Ru S(2) Ru Ti(1) 76.99(4) 1_555 1_555 7_555 1_555 yes
Ru S(2) Ru Ti(2) 24.80(4) 1_555 1_555 7_555 1_555 yes
Ru S(2) Ru S(1) 75.64(5) 1_555 1_555 7_555 7_555 yes
Ru S(2) Ru S(3) -23.34(5) 1_555 1_555 7_555 1_555 yes
Ru S(2) Ru C(7) 175.0(1) 1_555 1_555 7_555 7_555 yes
Ru S(2) Ru C(8) -161.5(2) 1_555 1_555 7_555 7_555 yes
Ru S(2) Ru C(9) -123.5(2) 1_555 1_555 7_555 7_555 yes
Ru S(2) Ru C(10) -105.7(2) 1_555 1_555 7_555 7_555 yes
Ru S(2) Ru C(11) -155.9(4) 1_555 1_555 7_555 7_555 yes
Ru S(2) Ti(1) Ti(2) -49.08(2) 1_555 1_555 1_555 1_555 yes
Ru S(2) Ti(1) S(1) -1.37(4) 1_555 1_555 1_555 1_555 yes
Ru S(2) Ti(1) S(1) -96.79(4) 1_555 1_555 1_555 7_555 yes
Ru S(2) Ti(1) C(1) 130.92(2) 1_555 1_555 1_555 1_555 yes
Ru S(2) Ti(1) C(2) 96.8(2) 1_555 1_555 1_555 1_555 yes
Ru S(2) Ti(1) C(2) 165.0(2) 1_555 1_555 1_555 7_555 yes
Ru S(2) Ti(1) C(3) 113.9(1) 1_555 1_555 1_555 1_555 yes
Ru S(2) Ti(1) C(3) 147.9(1) 1_555 1_555 1_555 7_555 yes
Ru S(3) Ru Ti(1) -24.17(4) 1_555 1_555 7_555 1_555 yes
Ru S(3) Ru Ti(2) -76.38(4) 1_555 1_555 7_555 1_555 yes
Ru S(3) Ru S(1) -74.72(5) 1_555 1_555 7_555 7_555 yes
Ru S(3) Ru S(2) 23.48(5) 1_555 1_555 7_555 1_555 yes
Ru S(3) Ru C(7) 168.5(3) 1_555 1_555 7_555 7_555 yes
Ru S(3) Ru C(8) 106.2(2) 1_555 1_555 7_555 7_555 yes
Ru S(3) Ru C(9) 119.2(2) 1_555 1_555 7_555 7_555 yes
Ru S(3) Ru C(10) 155.7(2) 1_555 1_555 7_555 7_555 yes
Ru S(3) Ru C(11) -176.7(1) 1_555 1_555 7_555 7_555 yes
Ru S(3) Ti(2) Ti(1) 49.48(2) 1_555 1_555 1_555 1_555 yes
Ru S(3) Ti(2) S(1) 1.69(4) 1_555 1_555 1_555 1_555 yes
Ru S(3) Ti(2) S(1) 97.27(4) 1_555 1_555 1_555 7_555 yes
Ru S(3) Ti(2) C(4) -130.52(2) 1_555 1_555 1_555 1_555 yes
Ru S(3) Ti(2) C(5) -96.7(2) 1_555 1_555 1_555 1_555 yes
Ru S(3) Ti(2) C(5) -164.3(2) 1_555 1_555 1_555 7_555 yes
Ru S(3) Ti(2) C(6) -114.1(1) 1_555 1_555 1_555 1_555 yes
Ru S(3) Ti(2) C(6) -146.9(1) 1_555 1_555 1_555 7_555 yes
Ru C(7) C(8) C(9) -61.8(3) 1_555 1_555 1_555 1_555 yes
Ru C(7) C(8) C(13) 119.9(5) 1_555 1_555 1_555 1_555 yes
Ru C(7) C(11) C(10) 62.6(3) 1_555 1_555 1_555 1_555 yes
Ru C(7) C(11) C(16) -121.2(5) 1_555 1_555 1_555 1_555 yes
Ru C(8) C(7) C(11) 61.6(3) 1_555 1_555 1_555 1_555 yes
Ru C(8) C(7) C(12) -120.3(5) 1_555 1_555 1_555 1_555 yes
Ru C(8) C(9) C(10) -63.5(3) 1_555 1_555 1_555 1_555 yes
Ru C(8) C(9) C(14) 119.2(5) 1_555 1_555 1_555 1_555 yes
Ru C(9) C(8) C(7) 63.1(3) 1_555 1_555 1_555 1_555 yes
Ru C(9) C(8) C(13) -118.6(5) 1_555 1_555 1_555 1_555 yes
Ru C(9) C(10) C(11) -62.4(3) 1_555 1_555 1_555 1_555 yes
Ru C(9) C(10) C(15) 120.2(5) 1_555 1_555 1_555 1_555 yes
Ru C(10) C(9) C(8) 63.4(3) 1_555 1_555 1_555 1_555 yes
Ru C(10) C(9) C(14) -119.3(5) 1_555 1_555 1_555 1_555 yes
Ru C(10) C(11) C(7) -62.5(3) 1_555 1_555 1_555 1_555 yes
Ru C(10) C(11) C(16) 121.2(5) 1_555 1_555 1_555 1_555 yes
Ru C(11) C(7) C(8) -61.7(3) 1_555 1_555 1_555 1_555 yes
Ru C(11) C(7) C(12) 120.2(5) 1_555 1_555 1_555 1_555 yes
Ru C(11) C(10) C(9) 61.3(3) 1_555 1_555 1_555 1_555 yes
Ru C(11) C(10) C(15) -121.3(5) 1_555 1_555 1_555 1_555 yes
Ti(1) Ru Ti(2) S(1) -60.56(4) 1_555 1_555 1_555 1_555 yes
Ti(1) Ru Ti(2) S(1) 19.95(4) 1_555 1_555 1_555 7_555 yes
Ti(1) Ru Ti(2) S(3) 117.35(4) 1_555 1_555 1_555 1_555 yes
Ti(1) Ru Ti(2) C(4) -103.3(3) 1_555 1_555 1_555 1_555 yes
Ti(1) Ru Ti(2) C(5) -128.9(2) 1_555 1_555 1_555 1_555 yes
Ti(1) Ru Ti(2) C(5) -167.8(7) 1_555 1_555 1_555 7_555 yes
Ti(1) Ru Ti(2) C(6) -165.3(2) 1_555 1_555 1_555 1_555 yes
Ti(1) Ru Ti(2) C(6) 167.0(2) 1_555 1_555 1_555 7_555 yes
Ti(1) Ru S(1) Ti(2) 83.76(4) 1_555 1_555 1_555 1_555 yes
Ti(1) Ru S(3) Ti(2) -52.21(4) 1_555 1_555 1_555 1_555 yes
Ti(1) Ru C(7) C(8) -97.8(3) 1_555 1_555 1_555 1_555 yes
Ti(1) Ru C(7) C(11) 143.6(3) 1_555 1_555 1_555 1_555 yes
Ti(1) Ru C(7) C(12) 22.0(6) 1_555 1_555 1_555 1_555 yes
Ti(1) Ru C(8) C(7) 100.7(3) 1_555 1_555 1_555 1_555 yes
Ti(1) Ru C(8) C(9) -143.5(3) 1_555 1_555 1_555 1_555 yes
Ti(1) Ru C(8) C(13) -23.1(8) 1_555 1_555 1_555 1_555 yes
Ti(1) Ru C(9) C(8) 60.2(4) 1_555 1_555 1_555 1_555 yes
Ti(1) Ru C(9) C(10) 176.9(2) 1_555 1_555 1_555 1_555 yes
Ti(1) Ru C(9) C(14) -61.5(7) 1_555 1_555 1_555 1_555 yes
Ti(1) Ru C(10) C(9) -70(4) 1_555 1_555 1_555 1_555 yes
Ti(1) Ru C(10) C(11) 46(4) 1_555 1_555 1_555 1_555 yes
Ti(1) Ru C(10) C(15) 168(4) 1_555 1_555 1_555 1_555 yes
Ti(1) Ru C(11) C(7) -60.1(4) 1_555 1_555 1_555 1_555 yes
Ti(1) Ru C(11) C(10) -177.6(2) 1_555 1_555 1_555 1_555 yes
Ti(1) Ru C(11) C(16) 62.3(6) 1_555 1_555 1_555 1_555 yes
Ti(1) Ru Ti(2) S(1) -19.95(4) 1_555 7_555 1_555 1_555 yes
Ti(1) Ru Ti(2) S(1) 60.56(4) 1_555 7_555 1_555 7_555 yes
Ti(1) Ru Ti(2) S(3) -117.35(4) 1_555 7_555 1_555 1_555 yes
Ti(1) Ru Ti(2) C(4) 103.3(3) 1_555 7_555 1_555 1_555 yes
Ti(1) Ru Ti(2) C(5) 167.8(7) 1_555 7_555 1_555 1_555 yes
Ti(1) Ru Ti(2) C(5) 128.9(2) 1_555 7_555 1_555 7_555 yes
Ti(1) Ru Ti(2) C(6) -167.0(2) 1_555 7_555 1_555 1_555 yes
Ti(1) Ru Ti(2) C(6) 165.3(2) 1_555 7_555 1_555 7_555 yes
Ti(1) Ru S(1) Ti(2) -83.76(4) 1_555 7_555 7_555 1_555 yes
Ti(1) Ru S(3) Ti(2) 52.21(4) 1_555 7_555 1_555 1_555 yes
Ti(1) Ru C(9) C(8) -60.2(4) 1_555 7_555 7_555 7_555 yes
Ti(1) Ru C(9) C(10) -176.9(2) 1_555 7_555 7_555 7_555 yes
Ti(1) Ru C(9) C(14) 61.5(7) 1_555 7_555 7_555 7_555 yes
Ti(1) Ru C(10) C(9) 70(4) 1_555 7_555 7_555 7_555 yes
Ti(1) Ru C(10) C(11) -46(4) 1_555 7_555 7_555 7_555 yes
Ti(1) Ru C(10) C(15) -168(4) 1_555 7_555 7_555 7_555 yes
Ti(1) Ti(2) Ru S(1) 60.56(4) 1_555 1_555 1_555 1_555 yes
Ti(1) Ti(2) Ru S(2) -41.84(4) 1_555 1_555 1_555 1_555 yes
Ti(1) Ti(2) Ru S(3) -117.35(4) 1_555 1_555 1_555 1_555 yes
Ti(1) Ti(2) Ru C(7) 100.4(2) 1_555 1_555 1_555 1_555 yes
Ti(1) Ti(2) Ru C(8) 76(1) 1_555 1_555 1_555 1_555 yes
Ti(1) Ti(2) Ru C(9) -146.6(3) 1_555 1_555 1_555 1_555 yes
Ti(1) Ti(2) Ru C(10) 178.5(2) 1_555 1_555 1_555 1_555 yes
Ti(1) Ti(2) Ru C(11) 137.8(2) 1_555 1_555 1_555 1_555 yes
Ti(1) Ti(2) Ru S(1) -60.56(4) 1_555 1_555 7_555 7_555 yes
Ti(1) Ti(2) Ru S(2) 41.84(4) 1_555 1_555 7_555 1_555 yes
Ti(1) Ti(2) Ru S(3) 117.35(4) 1_555 1_555 7_555 1_555 yes
Ti(1) Ti(2) Ru C(7) -100.4(2) 1_555 1_555 7_555 7_555 yes
Ti(1) Ti(2) Ru C(8) -76(1) 1_555 1_555 7_555 7_555 yes
Ti(1) Ti(2) Ru C(9) 146.6(3) 1_555 1_555 7_555 7_555 yes
Ti(1) Ti(2) Ru C(10) -178.5(2) 1_555 1_555 7_555 7_555 yes
Ti(1) Ti(2) Ru C(11) -137.8(2) 1_555 1_555 7_555 7_555 yes
Ti(1) Ti(2) C(4) C(5) -123.5(4) 1_555 1_555 1_555 1_555 yes
Ti(1) Ti(2) C(4) C(5) 123.5(4) 1_555 1_555 1_555 7_555 yes
Ti(1) Ti(2) C(5) C(4) 82.8(5) 1_555 1_555 1_555 1_555 yes
Ti(1) Ti(2) C(5) C(6) -161.4(3) 1_555 1_555 1_555 1_555 yes
Ti(1) Ti(2) C(5) C(4) -82.8(5) 1_555 1_555 7_555 1_555 yes
Ti(1) Ti(2) C(5) C(6) 161.4(3) 1_555 1_555 7_555 7_555 yes
Ti(1) Ti(2) C(6) C(5) 52.5(6) 1_555 1_555 1_555 1_555 yes
Ti(1) Ti(2) C(6) C(6) 168.7(5) 1_555 1_555 1_555 7_555 yes
Ti(1) Ti(2) C(6) C(5) -52.5(6) 1_555 1_555 7_555 7_555 yes
Ti(1) Ti(2) C(6) C(6) -168.7(5) 1_555 1_555 7_555 1_555 yes
Ti(1) S(1) Ru Ti(2) -83.76(4) 1_555 1_555 1_555 1_555 yes
Ti(1) S(1) Ru S(2) -1.29(4) 1_555 1_555 1_555 1_555 yes
Ti(1) S(1) Ru S(3) -82.15(4) 1_555 1_555 1_555 1_555 yes
Ti(1) S(1) Ru C(7) 122.3(2) 1_555 1_555 1_555 1_555 yes
Ti(1) S(1) Ru C(8) 98.6(2) 1_555 1_555 1_555 1_555 yes
Ti(1) S(1) Ru C(9) 130.5(4) 1_555 1_555 1_555 1_555 yes
Ti(1) S(1) Ru C(10) 177.5(2) 1_555 1_555 1_555 1_555 yes
Ti(1) S(1) Ru C(11) 159.5(1) 1_555 1_555 1_555 1_555 yes
Ti(1) S(1) Ti(2) S(1) -28.05(5) 1_555 1_555 1_555 7_555 yes
Ti(1) S(1) Ti(2) S(3) 77.33(5) 1_555 1_555 1_555 1_555 yes
Ti(1) S(1) Ti(2) C(4) -126.0(1) 1_555 1_555 1_555 1_555 yes
Ti(1) S(1) Ti(2) C(5) -159.2(2) 1_555 1_555 1_555 1_555 yes
Ti(1) S(1) Ti(2) C(5) -118.4(2) 1_555 1_555 1_555 7_555 yes
Ti(1) S(1) Ti(2) C(6) 177.4(1) 1_555 1_555 1_555 1_555 yes
Ti(1) S(1) Ti(2) C(6) -165.8(3) 1_555 1_555 1_555 7_555 yes
Ti(1) S(1) Ru Ti(2) 83.76(4) 1_555 7_555 7_555 1_555 yes
Ti(1) S(1) Ru S(2) 1.29(4) 1_555 7_555 7_555 1_555 yes
Ti(1) S(1) Ru S(3) 82.15(4) 1_555 7_555 7_555 1_555 yes
Ti(1) S(1) Ru C(7) -122.3(2) 1_555 7_555 7_555 7_555 yes
Ti(1) S(1) Ru C(8) -98.6(2) 1_555 7_555 7_555 7_555 yes
Ti(1) S(1) Ru C(9) -130.5(4) 1_555 7_555 7_555 7_555 yes
Ti(1) S(1) Ru C(10) -177.5(2) 1_555 7_555 7_555 7_555 yes
Ti(1) S(1) Ru C(11) -159.5(1) 1_555 7_555 7_555 7_555 yes
Ti(1) S(1) Ti(2) S(1) 28.05(5) 1_555 7_555 1_555 1_555 yes
Ti(1) S(1) Ti(2) S(3) -77.33(5) 1_555 7_555 1_555 1_555 yes
Ti(1) S(1) Ti(2) C(4) 126.0(1) 1_555 7_555 1_555 1_555 yes
Ti(1) S(1) Ti(2) C(5) 118.4(2) 1_555 7_555 1_555 1_555 yes
Ti(1) S(1) Ti(2) C(5) 159.2(2) 1_555 7_555 1_555 7_555 yes
Ti(1) S(1) Ti(2) C(6) 165.8(3) 1_555 7_555 1_555 1_555 yes
Ti(1) S(1) Ti(2) C(6) -177.4(1) 1_555 7_555 1_555 7_555 yes
Ti(1) S(2) Ru Ti(2) 52.19(4) 1_555 1_555 1_555 1_555 yes
Ti(1) S(2) Ru S(1) 1.34(4) 1_555 1_555 1_555 1_555 yes
Ti(1) S(2) Ru S(3) 100.32(4) 1_555 1_555 1_555 1_555 yes
Ti(1) S(2) Ru C(7) -98.0(1) 1_555 1_555 1_555 1_555 yes
Ti(1) S(2) Ru C(8) -121.5(2) 1_555 1_555 1_555 1_555 yes
Ti(1) S(2) Ru C(9) -159.5(2) 1_555 1_555 1_555 1_555 yes
Ti(1) S(2) Ru C(10) -177.4(2) 1_555 1_555 1_555 1_555 yes
Ti(1) S(2) Ru C(11) -127.1(4) 1_555 1_555 1_555 1_555 yes
Ti(1) S(2) Ru Ti(2) -52.19(4) 1_555 1_555 7_555 1_555 yes
Ti(1) S(2) Ru S(1) -1.34(4) 1_555 1_555 7_555 7_555 yes
Ti(1) S(2) Ru S(3) -100.32(4) 1_555 1_555 7_555 1_555 yes
Ti(1) S(2) Ru C(7) 98.0(1) 1_555 1_555 7_555 7_555 yes
Ti(1) S(2) Ru C(8) 121.5(2) 1_555 1_555 7_555 7_555 yes
Ti(1) S(2) Ru C(9) 159.5(2) 1_555 1_555 7_555 7_555 yes
Ti(1) S(2) Ru C(10) 177.4(2) 1_555 1_555 7_555 7_555 yes
Ti(1) S(2) Ru C(11) 127.1(4) 1_555 1_555 7_555 7_555 yes
Ti(1) C(1) C(2) C(3) 64.3(3) 1_555 1_555 1_555 1_555 yes
Ti(1) C(1) C(2) C(3) -64.3(3) 1_555 1_555 7_555 7_555 yes
Ti(1) C(2) C(1) C(2) -65.1(5) 1_555 1_555 1_555 7_555 yes
Ti(1) C(2) C(3) C(3) 65.4(1) 1_555 1_555 1_555 7_555 yes
Ti(1) C(2) C(1) C(2) 65.1(5) 1_555 7_555 1_555 1_555 yes
Ti(1) C(2) C(3) C(3) -65.4(1) 1_555 7_555 7_555 1_555 yes
Ti(1) C(3) C(2) C(1) -65.0(4) 1_555 1_555 1_555 1_555 yes
Ti(1) C(3) C(3) C(2) 65.7(3) 1_555 1_555 7_555 7_555 yes
Ti(1) C(3) C(2) C(1) 65.0(4) 1_555 7_555 7_555 1_555 yes
Ti(1) C(3) C(3) C(2) -65.7(3) 1_555 7_555 1_555 1_555 yes
Ti(2) Ru Ti(1) S(1) 60.93(4) 1_555 1_555 1_555 1_555 yes
Ti(2) Ru Ti(1) S(1) -19.90(4) 1_555 1_555 1_555 7_555 yes
Ti(2) Ru Ti(1) S(2) -117.38(4) 1_555 1_555 1_555 1_555 yes
Ti(2) Ru Ti(1) C(1) 103.5(3) 1_555 1_555 1_555 1_555 yes
Ti(2) Ru Ti(1) C(2) 128.5(1) 1_555 1_555 1_555 1_555 yes
Ti(2) Ru Ti(1) C(2) 166.9(6) 1_555 1_555 1_555 7_555 yes
Ti(2) Ru Ti(1) C(3) 165.4(1) 1_555 1_555 1_555 1_555 yes
Ti(2) Ru Ti(1) C(3) -165.7(2) 1_555 1_555 1_555 7_555 yes
Ti(2) Ru C(7) C(8) -175.2(3) 1_555 1_555 1_555 1_555 yes
Ti(2) Ru C(7) C(11) 66.1(3) 1_555 1_555 1_555 1_555 yes
Ti(2) Ru C(7) C(12) -55.4(7) 1_555 1_555 1_555 1_555 yes
Ti(2) Ru C(8) C(7) 27(1) 1_555 1_555 1_555 1_555 yes
Ti(2) Ru C(8) C(9) 143.1(10) 1_555 1_555 1_555 1_555 yes
Ti(2) Ru C(8) C(13) -96(1) 1_555 1_555 1_555 1_555 yes
Ti(2) Ru C(9) C(8) -172.0(2) 1_555 1_555 1_555 1_555 yes
Ti(2) Ru C(9) C(10) -55.2(4) 1_555 1_555 1_555 1_555 yes
Ti(2) Ru C(9) C(14) 66.3(8) 1_555 1_555 1_555 1_555 yes
Ti(2) Ru C(10) C(9) 149.7(3) 1_555 1_555 1_555 1_555 yes
Ti(2) Ru C(10) C(11) -92.9(3) 1_555 1_555 1_555 1_555 yes
Ti(2) Ru C(10) C(15) 29.0(6) 1_555 1_555 1_555 1_555 yes
Ti(2) Ru C(11) C(7) -136.6(3) 1_555 1_555 1_555 1_555 yes
Ti(2) Ru C(11) C(10) 105.9(3) 1_555 1_555 1_555 1_555 yes
Ti(2) Ru C(11) C(16) -14.2(6) 1_555 1_555 1_555 1_555 yes
Ti(2) Ru Ti(1) S(1) 19.90(4) 1_555 7_555 1_555 1_555 yes
Ti(2) Ru Ti(1) S(1) -60.93(4) 1_555 7_555 1_555 7_555 yes
Ti(2) Ru Ti(1) S(2) 117.38(4) 1_555 7_555 1_555 1_555 yes
Ti(2) Ru Ti(1) C(1) -103.5(3) 1_555 7_555 1_555 1_555 yes
Ti(2) Ru Ti(1) C(2) -166.9(6) 1_555 7_555 1_555 1_555 yes
Ti(2) Ru Ti(1) C(2) -128.5(1) 1_555 7_555 1_555 7_555 yes
Ti(2) Ru Ti(1) C(3) 165.7(2) 1_555 7_555 1_555 1_555 yes
Ti(2) Ru Ti(1) C(3) -165.4(1) 1_555 7_555 1_555 7_555 yes
Ti(2) Ru C(9) C(8) 172.0(2) 1_555 7_555 7_555 7_555 yes
Ti(2) Ru C(9) C(10) 55.2(4) 1_555 7_555 7_555 7_555 yes
Ti(2) Ru C(9) C(14) -66.3(8) 1_555 7_555 7_555 7_555 yes
Ti(2) Ru C(10) C(9) -149.7(3) 1_555 7_555 7_555 7_555 yes
Ti(2) Ru C(10) C(11) 92.9(3) 1_555 7_555 7_555 7_555 yes
Ti(2) Ru C(10) C(15) -29.0(6) 1_555 7_555 7_555 7_555 yes
Ti(2) Ti(1) Ru S(1) -60.93(4) 1_555 1_555 1_555 1_555 yes
Ti(2) Ti(1) Ru S(2) 117.38(4) 1_555 1_555 1_555 1_555 yes
Ti(2) Ti(1) Ru S(3) 42.18(4) 1_555 1_555 1_555 1_555 yes
Ti(2) Ti(1) Ru C(7) -131.3(2) 1_555 1_555 1_555 1_555 yes
Ti(2) Ti(1) Ru C(8) -172.3(2) 1_555 1_555 1_555 1_555 yes
Ti(2) Ti(1) Ru C(9) 151.4(2) 1_555 1_555 1_555 1_555 yes
Ti(2) Ti(1) Ru C(10) -140(4) 1_555 1_555 1_555 1_555 yes
Ti(2) Ti(1) Ru C(11) -95.5(2) 1_555 1_555 1_555 1_555 yes
Ti(2) Ti(1) Ru S(1) 60.93(4) 1_555 1_555 7_555 7_555 yes
Ti(2) Ti(1) Ru S(2) -117.38(4) 1_555 1_555 7_555 1_555 yes
Ti(2) Ti(1) Ru S(3) -42.18(4) 1_555 1_555 7_555 1_555 yes
Ti(2) Ti(1) Ru C(7) 131.3(2) 1_555 1_555 7_555 7_555 yes
Ti(2) Ti(1) Ru C(8) 172.3(2) 1_555 1_555 7_555 7_555 yes
Ti(2) Ti(1) Ru C(9) -151.4(2) 1_555 1_555 7_555 7_555 yes
Ti(2) Ti(1) Ru C(10) 140(4) 1_555 1_555 7_555 7_555 yes
Ti(2) Ti(1) Ru C(11) 95.5(2) 1_555 1_555 7_555 7_555 yes
Ti(2) Ti(1) C(1) C(2) 122.4(3) 1_555 1_555 1_555 1_555 yes
Ti(2) Ti(1) C(1) C(2) -122.4(3) 1_555 1_555 1_555 7_555 yes
Ti(2) Ti(1) C(2) C(1) -83.8(4) 1_555 1_555 1_555 1_555 yes
Ti(2) Ti(1) C(2) C(3) 160.0(2) 1_555 1_555 1_555 1_555 yes
Ti(2) Ti(1) C(2) C(1) 83.8(4) 1_555 1_555 7_555 1_555 yes
Ti(2) Ti(1) C(2) C(3) -160.0(2) 1_555 1_555 7_555 7_555 yes
Ti(2) Ti(1) C(3) C(2) -56.1(6) 1_555 1_555 1_555 1_555 yes
Ti(2) Ti(1) C(3) C(3) -171.2(4) 1_555 1_555 1_555 7_555 yes
Ti(2) Ti(1) C(3) C(2) 56.1(6) 1_555 1_555 7_555 7_555 yes
Ti(2) Ti(1) C(3) C(3) 171.2(4) 1_555 1_555 7_555 1_555 yes
Ti(2) S(1) Ru S(2) 82.47(4) 1_555 1_555 1_555 1_555 yes
Ti(2) S(1) Ru S(3) 1.61(4) 1_555 1_555 1_555 1_555 yes
Ti(2) S(1) Ru C(7) -153.9(2) 1_555 1_555 1_555 1_555 yes
Ti(2) S(1) Ru C(8) -177.6(2) 1_555 1_555 1_555 1_555 yes
Ti(2) S(1) Ru C(9) -145.7(4) 1_555 1_555 1_555 1_555 yes
Ti(2) S(1) Ru C(10) -98.8(2) 1_555 1_555 1_555 1_555 yes
Ti(2) S(1) Ru C(11) -116.8(1) 1_555 1_555 1_555 1_555 yes
Ti(2) S(1) Ti(1) S(1) 28.05(5) 1_555 1_555 1_555 7_555 yes
Ti(2) S(1) Ti(1) S(2) -77.05(5) 1_555 1_555 1_555 1_555 yes
Ti(2) S(1) Ti(1) C(1) 126.4(1) 1_555 1_555 1_555 1_555 yes
Ti(2) S(1) Ti(1) C(2) 159.1(1) 1_555 1_555 1_555 1_555 yes
Ti(2) S(1) Ti(1) C(2) 118.2(2) 1_555 1_555 1_555 7_555 yes
Ti(2) S(1) Ti(1) C(3) -176.6(1) 1_555 1_555 1_555 1_555 yes
Ti(2) S(1) Ti(1) C(3) 166.2(2) 1_555 1_555 1_555 7_555 yes
Ti(2) S(1) Ru S(2) -82.47(4) 1_555 7_555 7_555 1_555 yes
Ti(2) S(1) Ru S(3) -1.61(4) 1_555 7_555 7_555 1_555 yes
Ti(2) S(1) Ru C(7) 153.9(2) 1_555 7_555 7_555 7_555 yes
Ti(2) S(1) Ru C(8) 177.6(2) 1_555 7_555 7_555 7_555 yes
Ti(2) S(1) Ru C(9) 145.7(4) 1_555 7_555 7_555 7_555 yes
Ti(2) S(1) Ru C(10) 98.8(2) 1_555 7_555 7_555 7_555 yes
Ti(2) S(1) Ru C(11) 116.8(1) 1_555 7_555 7_555 7_555 yes
Ti(2) S(1) Ti(1) S(1) -28.05(5) 1_555 7_555 1_555 1_555 yes
Ti(2) S(1) Ti(1) S(2) 77.05(5) 1_555 7_555 1_555 1_555 yes
Ti(2) S(1) Ti(1) C(1) -126.4(1) 1_555 7_555 1_555 1_555 yes
Ti(2) S(1) Ti(1) C(2) -118.2(2) 1_555 7_555 1_555 1_555 yes
Ti(2) S(1) Ti(1) C(2) -159.1(1) 1_555 7_555 1_555 7_555 yes
Ti(2) S(1) Ti(1) C(3) -166.2(2) 1_555 7_555 1_555 1_555 yes
Ti(2) S(1) Ti(1) C(3) 176.6(1) 1_555 7_555 1_555 7_555 yes
Ti(2) S(3) Ru S(1) -1.66(4) 1_555 1_555 1_555 1_555 yes
Ti(2) S(3) Ru S(2) -99.86(4) 1_555 1_555 1_555 1_555 yes
Ti(2) S(3) Ru C(7) 115.1(3) 1_555 1_555 1_555 1_555 yes
Ti(2) S(3) Ru C(8) 177.4(2) 1_555 1_555 1_555 1_555 yes
Ti(2) S(3) Ru C(9) 164.4(2) 1_555 1_555 1_555 1_555 yes
Ti(2) S(3) Ru C(10) 127.9(2) 1_555 1_555 1_555 1_555 yes
Ti(2) S(3) Ru C(11) 100.3(1) 1_555 1_555 1_555 1_555 yes
Ti(2) S(3) Ru S(1) 1.66(4) 1_555 1_555 7_555 7_555 yes
Ti(2) S(3) Ru S(2) 99.86(4) 1_555 1_555 7_555 1_555 yes
Ti(2) S(3) Ru C(7) -115.1(3) 1_555 1_555 7_555 7_555 yes
Ti(2) S(3) Ru C(8) -177.4(2) 1_555 1_555 7_555 7_555 yes
Ti(2) S(3) Ru C(9) -164.4(2) 1_555 1_555 7_555 7_555 yes
Ti(2) S(3) Ru C(10) -127.9(2) 1_555 1_555 7_555 7_555 yes
Ti(2) S(3) Ru C(11) -100.3(1) 1_555 1_555 7_555 7_555 yes
Ti(2) C(4) C(5) C(6) -64.8(4) 1_555 1_555 1_555 1_555 yes
Ti(2) C(4) C(5) C(6) 64.8(4) 1_555 1_555 7_555 7_555 yes
Ti(2) C(5) C(4) C(5) 66.6(6) 1_555 1_555 1_555 7_555 yes
Ti(2) C(5) C(6) C(6) -65.6(1) 1_555 1_555 1_555 7_555 yes
Ti(2) C(5) C(4) C(5) -66.6(6) 1_555 7_555 1_555 1_555 yes
Ti(2) C(5) C(6) C(6) 65.6(1) 1_555 7_555 7_555 1_555 yes
Ti(2) C(6) C(5) C(4) 64.4(5) 1_555 1_555 1_555 1_555 yes
Ti(2) C(6) C(6) C(5) -65.4(3) 1_555 1_555 7_555 7_555 yes
Ti(2) C(6) C(5) C(4) -64.4(5) 1_555 7_555 7_555 1_555 yes
Ti(2) C(6) C(6) C(5) 65.4(3) 1_555 7_555 1_555 1_555 yes
S(1) Ru Ti(1) S(2) -178.30(5) 1_555 1_555 1_555 1_555 yes
S(1) Ru Ti(1) C(1) 42.6(3) 1_555 1_555 1_555 1_555 yes
S(1) Ru Ti(1) C(2) 67.5(1) 1_555 1_555 1_555 1_555 yes
S(1) Ru Ti(1) C(2) 105.9(6) 1_555 1_555 1_555 7_555 yes
S(1) Ru Ti(1) C(3) 104.4(1) 1_555 1_555 1_555 1_555 yes
S(1) Ru Ti(1) C(3) 133.4(2) 1_555 1_555 1_555 7_555 yes
S(1) Ru Ti(2) S(3) 177.91(5) 1_555 1_555 1_555 1_555 yes
S(1) Ru Ti(2) C(4) -42.8(3) 1_555 1_555 1_555 1_555 yes
S(1) Ru Ti(2) C(5) -68.3(2) 1_555 1_555 1_555 1_555 yes
S(1) Ru Ti(2) C(5) -107.3(7) 1_555 1_555 1_555 7_555 yes
S(1) Ru Ti(2) C(6) -104.7(2) 1_555 1_555 1_555 1_555 yes
S(1) Ru Ti(2) C(6) -132.4(2) 1_555 1_555 1_555 7_555 yes
S(1) Ru C(7) C(8) -145.1(3) 1_555 1_555 1_555 1_555 yes
S(1) Ru C(7) C(11) 96.3(3) 1_555 1_555 1_555 1_555 yes
S(1) Ru C(7) C(12) -25.2(6) 1_555 1_555 1_555 1_555 yes
S(1) Ru C(8) C(7) 42.2(4) 1_555 1_555 1_555 1_555 yes
S(1) Ru C(8) C(9) 158.0(3) 1_555 1_555 1_555 1_555 yes
S(1) Ru C(8) C(13) -81.6(7) 1_555 1_555 1_555 1_555 yes
S(1) Ru C(9) C(8) -46.9(7) 1_555 1_555 1_555 1_555 yes
S(1) Ru C(9) C(10) 69.8(6) 1_555 1_555 1_555 1_555 yes
S(1) Ru C(9) C(14) -168.6(5) 1_555 1_555 1_555 1_555 yes
S(1) Ru C(10) C(9) -148.5(3) 1_555 1_555 1_555 1_555 yes
S(1) Ru C(10) C(11) -31.1(4) 1_555 1_555 1_555 1_555 yes
S(1) Ru C(10) C(15) 90.8(6) 1_555 1_555 1_555 1_555 yes
S(1) Ru C(11) C(7) -86.5(3) 1_555 1_555 1_555 1_555 yes
S(1) Ru C(11) C(10) 156.0(3) 1_555 1_555 1_555 1_555 yes
S(1) Ru C(11) C(16) 35.9(6) 1_555 1_555 1_555 1_555 yes
S(1) Ti(1) Ru S(2) 178.30(5) 1_555 1_555 1_555 1_555 yes
S(1) Ti(1) Ru S(3) 103.10(5) 1_555 1_555 1_555 1_555 yes
S(1) Ti(1) Ru C(7) -70.4(2) 1_555 1_555 1_555 1_555 yes
S(1) Ti(1) Ru C(8) -111.4(2) 1_555 1_555 1_555 1_555 yes
S(1) Ti(1) Ru C(9) -147.6(2) 1_555 1_555 1_555 1_555 yes
S(1) Ti(1) Ru C(10) -79(4) 1_555 1_555 1_555 1_555 yes
S(1) Ti(1) Ru C(11) -34.6(2) 1_555 1_555 1_555 1_555 yes
S(1) Ti(1) Ru S(2) -97.48(5) 1_555 1_555 7_555 1_555 yes
S(1) Ti(1) Ru S(3) -22.28(5) 1_555 1_555 7_555 1_555 yes
S(1) Ti(1) Ru C(7) 151.2(2) 1_555 1_555 7_555 7_555 yes
S(1) Ti(1) Ru C(8) -167.8(2) 1_555 1_555 7_555 7_555 yes
S(1) Ti(1) Ru C(9) -131.5(2) 1_555 1_555 7_555 7_555 yes
S(1) Ti(1) Ru C(10) 160(4) 1_555 1_555 7_555 7_555 yes
S(1) Ti(1) Ru C(11) 115.4(2) 1_555 1_555 7_555 7_555 yes
S(1) Ti(1) Ti(2) S(3) -109.13(4) 1_555 1_555 1_555 1_555 yes
S(1) Ti(1) Ti(2) C(4) 70.87(4) 1_555 1_555 1_555 1_555 yes
S(1) Ti(1) Ti(2) C(5) 29.8(2) 1_555 1_555 1_555 1_555 yes
S(1) Ti(1) Ti(2) C(5) 111.9(2) 1_555 1_555 1_555 7_555 yes
S(1) Ti(1) Ti(2) C(6) -8.3(5) 1_555 1_555 1_555 1_555 yes
S(1) Ti(1) Ti(2) C(6) 150.0(5) 1_555 1_555 1_555 7_555 yes
S(1) Ti(1) C(1) C(2) 76.0(3) 1_555 1_555 1_555 1_555 yes
S(1) Ti(1) C(1) C(2) -168.8(3) 1_555 1_555 1_555 7_555 yes
S(1) Ti(1) C(2) C(1) -106.1(3) 1_555 1_555 1_555 1_555 yes
S(1) Ti(1) C(2) C(3) 137.8(3) 1_555 1_555 1_555 1_555 yes
S(1) Ti(1) C(2) C(1) 14.8(4) 1_555 1_555 7_555 1_555 yes
S(1) Ti(1) C(2) C(3) 130.9(3) 1_555 1_555 7_555 7_555 yes
S(1) Ti(1) C(3) C(2) -47.2(3) 1_555 1_555 1_555 1_555 yes
S(1) Ti(1) C(3) C(3) -162.34(9) 1_555 1_555 1_555 7_555 yes
S(1) Ti(1) C(3) C(2) -86.1(4) 1_555 1_555 7_555 7_555 yes
S(1) Ti(1) C(3) C(3) 29.1(2) 1_555 1_555 7_555 1_555 yes
S(1) Ti(2) Ru S(2) -102.40(5) 1_555 1_555 1_555 1_555 yes
S(1) Ti(2) Ru S(3) -177.91(5) 1_555 1_555 1_555 1_555 yes
S(1) Ti(2) Ru C(7) 39.9(2) 1_555 1_555 1_555 1_555 yes
S(1) Ti(2) Ru C(8) 16(1) 1_555 1_555 1_555 1_555 yes
S(1) Ti(2) Ru C(9) 152.8(3) 1_555 1_555 1_555 1_555 yes
S(1) Ti(2) Ru C(10) 118.0(2) 1_555 1_555 1_555 1_555 yes
S(1) Ti(2) Ru C(11) 77.3(2) 1_555 1_555 1_555 1_555 yes
S(1) Ti(2) Ru S(2) 21.89(5) 1_555 1_555 7_555 1_555 yes
S(1) Ti(2) Ru S(3) 97.40(5) 1_555 1_555 7_555 1_555 yes
S(1) Ti(2) Ru C(7) -120.4(2) 1_555 1_555 7_555 7_555 yes
S(1) Ti(2) Ru C(8) -96(1) 1_555 1_555 7_555 7_555 yes
S(1) Ti(2) Ru C(9) 126.7(3) 1_555 1_555 7_555 7_555 yes
S(1) Ti(2) Ru C(10) 161.5(2) 1_555 1_555 7_555 7_555 yes
S(1) Ti(2) Ru C(11) -157.8(2) 1_555 1_555 7_555 7_555 yes
S(1) Ti(2) Ti(1) S(2) 109.13(4) 1_555 1_555 1_555 1_555 yes
S(1) Ti(2) Ti(1) C(1) -70.87(4) 1_555 1_555 1_555 1_555 yes
S(1) Ti(2) Ti(1) C(2) -29.9(2) 1_555 1_555 1_555 1_555 yes
S(1) Ti(2) Ti(1) C(2) -111.9(2) 1_555 1_555 1_555 7_555 yes
S(1) Ti(2) Ti(1) C(3) 10.7(4) 1_555 1_555 1_555 1_555 yes
S(1) Ti(2) Ti(1) C(3) -152.5(4) 1_555 1_555 1_555 7_555 yes
S(1) Ti(2) C(4) C(5) -77.1(4) 1_555 1_555 1_555 1_555 yes
S(1) Ti(2) C(4) C(5) 169.8(4) 1_555 1_555 1_555 7_555 yes
S(1) Ti(2) C(5) C(4) 104.9(4) 1_555 1_555 1_555 1_555 yes
S(1) Ti(2) C(5) C(6) -139.2(4) 1_555 1_555 1_555 1_555 yes
S(1) Ti(2) C(5) C(4) -13.5(5) 1_555 1_555 7_555 1_555 yes
S(1) Ti(2) C(5) C(6) -129.3(3) 1_555 1_555 7_555 7_555 yes
S(1) Ti(2) C(6) C(5) 45.7(4) 1_555 1_555 1_555 1_555 yes
S(1) Ti(2) C(6) C(6) 161.8(1) 1_555 1_555 1_555 7_555 yes
S(1) Ti(2) C(6) C(5) 86.9(5) 1_555 1_555 7_555 7_555 yes
S(1) Ti(2) C(6) C(6) -29.3(2) 1_555 1_555 7_555 1_555 yes
S(2) Ru Ti(1) C(1) -139.1(3) 1_555 1_555 1_555 1_555 yes
S(2) Ru Ti(1) C(2) -114.2(1) 1_555 1_555 1_555 1_555 yes
S(2) Ru Ti(1) C(2) -75.8(6) 1_555 1_555 1_555 7_555 yes
S(2) Ru Ti(1) C(3) -77.3(1) 1_555 1_555 1_555 1_555 yes
S(2) Ru Ti(1) C(3) -48.3(2) 1_555 1_555 1_555 7_555 yes
S(2) Ru Ti(2) S(3) 75.51(5) 1_555 1_555 1_555 1_555 yes
S(2) Ru Ti(2) C(4) -145.2(3) 1_555 1_555 1_555 1_555 yes
S(2) Ru Ti(2) C(5) -170.7(2) 1_555 1_555 1_555 1_555 yes
S(2) Ru Ti(2) C(5) 150.3(7) 1_555 1_555 1_555 7_555 yes
S(2) Ru Ti(2) C(6) 152.9(2) 1_555 1_555 1_555 1_555 yes
S(2) Ru Ti(2) C(6) 125.2(2) 1_555 1_555 1_555 7_555 yes
S(2) Ru C(7) C(8) -41.7(4) 1_555 1_555 1_555 1_555 yes
S(2) Ru C(7) C(11) -160.4(3) 1_555 1_555 1_555 1_555 yes
S(2) Ru C(7) C(12) 78.1(6) 1_555 1_555 1_555 1_555 yes
S(2) Ru C(8) C(7) 145.8(3) 1_555 1_555 1_555 1_555 yes
S(2) Ru C(8) C(9) -98.4(3) 1_555 1_555 1_555 1_555 yes
S(2) Ru C(8) C(13) 22.0(7) 1_555 1_555 1_555 1_555 yes
S(2) Ru C(9) C(8) 85.3(3) 1_555 1_555 1_555 1_555 yes
S(2) Ru C(9) C(10) -157.9(3) 1_555 1_555 1_555 1_555 yes
S(2) Ru C(9) C(14) -36.4(7) 1_555 1_555 1_555 1_555 yes
S(2) Ru C(10) C(9) 29.9(4) 1_555 1_555 1_555 1_555 yes
S(2) Ru C(10) C(11) 147.3(3) 1_555 1_555 1_555 1_555 yes
S(2) Ru C(10) C(15) -90.9(6) 1_555 1_555 1_555 1_555 yes
S(2) Ru C(11) C(7) 42.7(5) 1_555 1_555 1_555 1_555 yes
S(2) Ru C(11) C(10) -74.8(5) 1_555 1_555 1_555 1_555 yes
S(2) Ru C(11) C(16) 165.0(4) 1_555 1_555 1_555 1_555 yes
S(2) Ru Ti(1) C(1) 139.1(3) 1_555 7_555 1_555 1_555 yes
S(2) Ru Ti(1) C(2) 75.8(6) 1_555 7_555 1_555 1_555 yes
S(2) Ru Ti(1) C(2) 114.2(1) 1_555 7_555 1_555 7_555 yes
S(2) Ru Ti(1) C(3) 48.3(2) 1_555 7_555 1_555 1_555 yes
S(2) Ru Ti(1) C(3) 77.3(1) 1_555 7_555 1_555 7_555 yes
S(2) Ru Ti(2) S(3) -75.51(5) 1_555 7_555 1_555 1_555 yes
S(2) Ru Ti(2) C(4) 145.2(3) 1_555 7_555 1_555 1_555 yes
S(2) Ru Ti(2) C(5) -150.3(7) 1_555 7_555 1_555 1_555 yes
S(2) Ru Ti(2) C(5) 170.7(2) 1_555 7_555 1_555 7_555 yes
S(2) Ru Ti(2) C(6) -125.2(2) 1_555 7_555 1_555 1_555 yes
S(2) Ru Ti(2) C(6) -152.9(2) 1_555 7_555 1_555 7_555 yes
S(2) Ru C(9) C(8) -85.3(3) 1_555 7_555 7_555 7_555 yes
S(2) Ru C(9) C(10) 157.9(3) 1_555 7_555 7_555 7_555 yes
S(2) Ru C(9) C(14) 36.4(7) 1_555 7_555 7_555 7_555 yes
S(2) Ru C(10) C(9) -29.9(4) 1_555 7_555 7_555 7_555 yes
S(2) Ru C(10) C(11) -147.3(3) 1_555 7_555 7_555 7_555 yes
S(2) Ru C(10) C(15) 90.9(6) 1_555 7_555 7_555 7_555 yes
S(2) Ti(1) Ru S(3) -75.20(5) 1_555 1_555 1_555 1_555 yes
S(2) Ti(1) Ru C(7) 111.3(2) 1_555 1_555 1_555 1_555 yes
S(2) Ti(1) Ru C(8) 70.3(2) 1_555 1_555 1_555 1_555 yes
S(2) Ti(1) Ru C(9) 34.1(2) 1_555 1_555 1_555 1_555 yes
S(2) Ti(1) Ru C(10) 102(4) 1_555 1_555 1_555 1_555 yes
S(2) Ti(1) Ru C(11) 147.1(2) 1_555 1_555 1_555 1_555 yes
S(2) Ti(1) Ru S(3) 75.20(5) 1_555 1_555 7_555 1_555 yes
S(2) Ti(1) Ru C(7) -111.3(2) 1_555 1_555 7_555 7_555 yes
S(2) Ti(1) Ru C(8) -70.3(2) 1_555 1_555 7_555 7_555 yes
S(2) Ti(1) Ru C(9) -34.1(2) 1_555 1_555 7_555 7_555 yes
S(2) Ti(1) Ru C(10) -102(4) 1_555 1_555 7_555 7_555 yes
S(2) Ti(1) Ru C(11) -147.1(2) 1_555 1_555 7_555 7_555 yes
S(2) Ti(1) Ti(2) S(3) 0.0 1_555 1_555 1_555 1_555 yes
S(2) Ti(1) Ti(2) C(4) 180.0 1_555 1_555 1_555 1_555 yes
S(2) Ti(1) Ti(2) C(5) 138.9(2) 1_555 1_555 1_555 1_555 yes
S(2) Ti(1) Ti(2) C(5) -138.9(2) 1_555 1_555 1_555 7_555 yes
S(2) Ti(1) Ti(2) C(6) 100.9(5) 1_555 1_555 1_555 1_555 yes
S(2) Ti(1) Ti(2) C(6) -100.9(5) 1_555 1_555 1_555 7_555 yes
S(2) Ti(1) C(1) C(2) -57.6(3) 1_555 1_555 1_555 1_555 yes
S(2) Ti(1) C(1) C(2) 57.6(3) 1_555 1_555 1_555 7_555 yes
S(2) Ti(1) C(2) C(1) 147.6(3) 1_555 1_555 1_555 1_555 yes
S(2) Ti(1) C(2) C(3) 31.5(4) 1_555 1_555 1_555 1_555 yes
S(2) Ti(1) C(2) C(1) -147.6(3) 1_555 1_555 7_555 1_555 yes
S(2) Ti(1) C(2) C(3) -31.5(4) 1_555 1_555 7_555 7_555 yes
S(2) Ti(1) C(3) C(2) -154.0(3) 1_555 1_555 1_555 1_555 yes
S(2) Ti(1) C(3) C(3) 90.84(4) 1_555 1_555 1_555 7_555 yes
S(2) Ti(1) C(3) C(2) 154.0(3) 1_555 1_555 7_555 7_555 yes
S(2) Ti(1) C(3) C(3) -90.84(4) 1_555 1_555 7_555 1_555 yes
S(3) Ru Ti(1) C(1) 145.7(3) 1_555 1_555 1_555 1_555 yes
S(3) Ru Ti(1) C(2) 170.6(1) 1_555 1_555 1_555 1_555 yes
S(3) Ru Ti(1) C(2) -151.0(6) 1_555 1_555 1_555 7_555 yes
S(3) Ru Ti(1) C(3) -152.5(1) 1_555 1_555 1_555 1_555 yes
S(3) Ru Ti(1) C(3) -123.5(2) 1_555 1_555 1_555 7_555 yes
S(3) Ru Ti(2) C(4) 139.3(3) 1_555 1_555 1_555 1_555 yes
S(3) Ru Ti(2) C(5) 113.8(2) 1_555 1_555 1_555 1_555 yes
S(3) Ru Ti(2) C(5) 74.8(7) 1_555 1_555 1_555 7_555 yes
S(3) Ru Ti(2) C(6) 77.4(2) 1_555 1_555 1_555 1_555 yes
S(3) Ru Ti(2) C(6) 49.7(2) 1_555 1_555 1_555 7_555 yes
S(3) Ru C(7) C(8) 96.4(5) 1_555 1_555 1_555 1_555 yes
S(3) Ru C(7) C(11) -22.2(5) 1_555 1_555 1_555 1_555 yes
S(3) Ru C(7) C(12) -143.8(5) 1_555 1_555 1_555 1_555 yes
S(3) Ru C(8) C(7) -136.7(3) 1_555 1_555 1_555 1_555 yes
S(3) Ru C(8) C(9) -20.9(4) 1_555 1_555 1_555 1_555 yes
S(3) Ru C(8) C(13) 99.5(7) 1_555 1_555 1_555 1_555 yes
S(3) Ru C(9) C(8) 165.9(3) 1_555 1_555 1_555 1_555 yes
S(3) Ru C(9) C(10) -77.4(3) 1_555 1_555 1_555 1_555 yes
S(3) Ru C(9) C(14) 44.2(7) 1_555 1_555 1_555 1_555 yes
S(3) Ru C(10) C(9) 106.8(3) 1_555 1_555 1_555 1_555 yes
S(3) Ru C(10) C(11) -135.8(3) 1_555 1_555 1_555 1_555 yes
S(3) Ru C(10) C(15) -13.9(6) 1_555 1_555 1_555 1_555 yes
S(3) Ru C(11) C(7) 168.7(3) 1_555 1_555 1_555 1_555 yes
S(3) Ru C(11) C(10) 51.2(3) 1_555 1_555 1_555 1_555 yes
S(3) Ru C(11) C(16) -68.9(6) 1_555 1_555 1_555 1_555 yes
S(3) Ru Ti(1) C(1) -145.7(3) 1_555 7_555 1_555 1_555 yes
S(3) Ru Ti(1) C(2) 151.0(6) 1_555 7_555 1_555 1_555 yes
S(3) Ru Ti(1) C(2) -170.6(1) 1_555 7_555 1_555 7_555 yes
S(3) Ru Ti(1) C(3) 123.5(2) 1_555 7_555 1_555 1_555 yes
S(3) Ru Ti(1) C(3) 152.5(1) 1_555 7_555 1_555 7_555 yes
S(3) Ru Ti(2) C(4) -139.3(3) 1_555 7_555 1_555 1_555 yes
S(3) Ru Ti(2) C(5) -74.8(7) 1_555 7_555 1_555 1_555 yes
S(3) Ru Ti(2) C(5) -113.8(2) 1_555 7_555 1_555 7_555 yes
S(3) Ru Ti(2) C(6) -49.7(2) 1_555 7_555 1_555 1_555 yes
S(3) Ru Ti(2) C(6) -77.4(2) 1_555 7_555 1_555 7_555 yes
S(3) Ru C(9) C(8) -165.9(3) 1_555 7_555 7_555 7_555 yes
S(3) Ru C(9) C(10) 77.4(3) 1_555 7_555 7_555 7_555 yes
S(3) Ru C(9) C(14) -44.2(7) 1_555 7_555 7_555 7_555 yes
S(3) Ru C(10) C(9) -106.8(3) 1_555 7_555 7_555 7_555 yes
S(3) Ru C(10) C(11) 135.8(3) 1_555 7_555 7_555 7_555 yes
S(3) Ru C(10) C(15) 13.9(6) 1_555 7_555 7_555 7_555 yes
S(3) Ti(2) Ru C(7) -142.2(2) 1_555 1_555 1_555 1_555 yes
S(3) Ti(2) Ru C(8) -165(1) 1_555 1_555 1_555 1_555 yes
S(3) Ti(2) Ru C(9) -29.3(3) 1_555 1_555 1_555 1_555 yes
S(3) Ti(2) Ru C(10) -64.1(2) 1_555 1_555 1_555 1_555 yes
S(3) Ti(2) Ru C(11) -104.8(2) 1_555 1_555 1_555 1_555 yes
S(3) Ti(2) Ru C(7) 142.2(2) 1_555 1_555 7_555 7_555 yes
S(3) Ti(2) Ru C(8) 165(1) 1_555 1_555 7_555 7_555 yes
S(3) Ti(2) Ru C(9) 29.3(3) 1_555 1_555 7_555 7_555 yes
S(3) Ti(2) Ru C(10) 64.1(2) 1_555 1_555 7_555 7_555 yes
S(3) Ti(2) Ru C(11) 104.8(2) 1_555 1_555 7_555 7_555 yes
S(3) Ti(2) Ti(1) C(1) 180.0 1_555 1_555 1_555 1_555 yes
S(3) Ti(2) Ti(1) C(2) -139.0(2) 1_555 1_555 1_555 1_555 yes
S(3) Ti(2) Ti(1) C(2) 139.0(2) 1_555 1_555 1_555 7_555 yes
S(3) Ti(2) Ti(1) C(3) -98.4(4) 1_555 1_555 1_555 1_555 yes
S(3) Ti(2) Ti(1) C(3) 98.4(4) 1_555 1_555 1_555 7_555 yes
S(3) Ti(2) C(4) C(5) 56.5(4) 1_555 1_555 1_555 1_555 yes
S(3) Ti(2) C(4) C(5) -56.5(4) 1_555 1_555 1_555 7_555 yes
S(3) Ti(2) C(5) C(4) -148.4(3) 1_555 1_555 1_555 1_555 yes
S(3) Ti(2) C(5) C(6) -32.6(4) 1_555 1_555 1_555 1_555 yes
S(3) Ti(2) C(5) C(4) 148.4(3) 1_555 1_555 7_555 1_555 yes
S(3) Ti(2) C(5) C(6) 32.6(4) 1_555 1_555 7_555 7_555 yes
S(3) Ti(2) C(6) C(5) 153.0(4) 1_555 1_555 1_555 1_555 yes
S(3) Ti(2) C(6) C(6) -90.89(4) 1_555 1_555 1_555 7_555 yes
S(3) Ti(2) C(6) C(5) -153.0(4) 1_555 1_555 7_555 7_555 yes
S(3) Ti(2) C(6) C(6) 90.89(4) 1_555 1_555 7_555 1_555 yes
C(1) Ti(1) Ru C(7) -27.8(3) 1_555 1_555 1_555 1_555 yes
C(1) Ti(1) Ru C(8) -68.7(3) 1_555 1_555 1_555 1_555 yes
C(1) Ti(1) Ru C(9) -105.0(3) 1_555 1_555 1_555 1_555 yes
C(1) Ti(1) Ru C(10) -37(4) 1_555 1_555 1_555 1_555 yes
C(1) Ti(1) Ru C(11) 8.0(3) 1_555 1_555 1_555 1_555 yes
C(1) Ti(1) Ru C(7) 27.8(3) 1_555 1_555 7_555 7_555 yes
C(1) Ti(1) Ru C(8) 68.7(3) 1_555 1_555 7_555 7_555 yes
C(1) Ti(1) Ru C(9) 105.0(3) 1_555 1_555 7_555 7_555 yes
C(1) Ti(1) Ru C(10) 37(4) 1_555 1_555 7_555 7_555 yes
C(1) Ti(1) Ru C(11) -8.0(3) 1_555 1_555 7_555 7_555 yes
C(1) Ti(1) Ti(2) C(4) 0.0 1_555 1_555 1_555 1_555 yes
C(1) Ti(1) Ti(2) C(5) -41.1(2) 1_555 1_555 1_555 1_555 yes
C(1) Ti(1) Ti(2) C(5) 41.1(2) 1_555 1_555 1_555 7_555 yes
C(1) Ti(1) Ti(2) C(6) -79.1(5) 1_555 1_555 1_555 1_555 yes
C(1) Ti(1) Ti(2) C(6) 79.1(5) 1_555 1_555 1_555 7_555 yes
C(1) Ti(1) C(2) C(3) -116.1(5) 1_555 1_555 1_555 1_555 yes
C(1) Ti(1) C(2) C(3) 116.1(5) 1_555 1_555 7_555 7_555 yes
C(1) Ti(1) C(3) C(2) 36.7(3) 1_555 1_555 1_555 1_555 yes
C(1) Ti(1) C(3) C(3) -78.4(1) 1_555 1_555 1_555 7_555 yes
C(1) Ti(1) C(3) C(2) -36.7(3) 1_555 1_555 7_555 7_555 yes
C(1) Ti(1) C(3) C(3) 78.4(1) 1_555 1_555 7_555 1_555 yes
C(1) C(2) Ti(1) C(2) 37.4(3) 1_555 1_555 1_555 7_555 yes
C(1) C(2) Ti(1) C(3) 116.1(5) 1_555 1_555 1_555 1_555 yes
C(1) C(2) Ti(1) C(3) 78.8(4) 1_555 1_555 1_555 7_555 yes
C(1) C(2) C(3) C(3) 0.5(5) 1_555 1_555 1_555 7_555 yes
C(1) C(2) Ti(1) C(2) -37.4(3) 1_555 7_555 1_555 1_555 yes
C(1) C(2) Ti(1) C(3) -78.8(4) 1_555 7_555 1_555 1_555 yes
C(1) C(2) Ti(1) C(3) -116.1(5) 1_555 7_555 1_555 7_555 yes
C(1) C(2) C(3) C(3) -0.5(5) 1_555 7_555 7_555 1_555 yes
C(2) Ti(1) Ru C(7) -2.8(2) 1_555 1_555 1_555 1_555 yes
C(2) Ti(1) Ru C(8) -43.8(2) 1_555 1_555 1_555 1_555 yes
C(2) Ti(1) Ru C(9) -80.1(3) 1_555 1_555 1_555 1_555 yes
C(2) Ti(1) Ru C(10) -12(4) 1_555 1_555 1_555 1_555 yes
C(2) Ti(1) Ru C(11) 33.0(3) 1_555 1_555 1_555 1_555 yes
C(2) Ti(1) Ru C(7) -35.6(6) 1_555 1_555 7_555 7_555 yes
C(2) Ti(1) Ru C(8) 5.4(6) 1_555 1_555 7_555 7_555 yes
C(2) Ti(1) Ru C(9) 41.7(6) 1_555 1_555 7_555 7_555 yes
C(2) Ti(1) Ru C(10) -26(4) 1_555 1_555 7_555 7_555 yes
C(2) Ti(1) Ru C(11) -71.3(6) 1_555 1_555 7_555 7_555 yes
C(2) Ti(1) Ti(2) C(4) 41.0(2) 1_555 1_555 1_555 1_555 yes
C(2) Ti(1) Ti(2) C(5) -0.1(3) 1_555 1_555 1_555 1_555 yes
C(2) Ti(1) Ti(2) C(5) 82.1(3) 1_555 1_555 1_555 7_555 yes
C(2) Ti(1) Ti(2) C(6) -38.2(5) 1_555 1_555 1_555 1_555 yes
C(2) Ti(1) Ti(2) C(6) 120.1(5) 1_555 1_555 1_555 7_555 yes
C(2) Ti(1) C(2) C(3) 78.7(3) 1_555 1_555 7_555 7_555 yes
C(2) Ti(1) C(3) C(3) -115.2(3) 1_555 1_555 1_555 7_555 yes
C(2) Ti(1) C(3) C(3) 37.6(2) 1_555 1_555 7_555 1_555 yes
C(2) C(1) Ti(1) C(3) -37.2(3) 1_555 1_555 1_555 1_555 yes
C(2) C(1) Ti(1) C(3) -78.0(4) 1_555 1_555 1_555 7_555 yes
C(2) C(1) C(2) C(3) 0.8(8) 1_555 1_555 7_555 7_555 yes
C(2) C(3) Ti(1) C(3) 115.2(3) 1_555 1_555 1_555 7_555 yes
C(2) C(3) C(3) C(2) 0.0 1_555 1_555 7_555 7_555 yes
C(3) Ti(1) Ru C(7) 34.1(2) 1_555 1_555 1_555 1_555 yes
C(3) Ti(1) Ru C(8) -6.9(2) 1_555 1_555 1_555 1_555 yes
C(3) Ti(1) Ru C(9) -43.2(3) 1_555 1_555 1_555 1_555 yes
C(3) Ti(1) Ru C(10) 24(4) 1_555 1_555 1_555 1_555 yes
C(3) Ti(1) Ru C(11) 69.9(2) 1_555 1_555 1_555 1_555 yes
C(3) Ti(1) Ru C(7) -63.0(2) 1_555 1_555 7_555 7_555 yes
C(3) Ti(1) Ru C(8) -22.0(3) 1_555 1_555 7_555 7_555 yes
C(3) Ti(1) Ru C(9) 14.3(3) 1_555 1_555 7_555 7_555 yes
C(3) Ti(1) Ru C(10) -53(4) 1_555 1_555 7_555 7_555 yes
C(3) Ti(1) Ru C(11) -98.8(3) 1_555 1_555 7_555 7_555 yes
C(3) Ti(1) Ti(2) C(4) 81.6(4) 1_555 1_555 1_555 1_555 yes
C(3) Ti(1) Ti(2) C(5) 40.5(5) 1_555 1_555 1_555 1_555 yes
C(3) Ti(1) Ti(2) C(5) 122.7(5) 1_555 1_555 1_555 7_555 yes
C(3) Ti(1) Ti(2) C(6) 2.5(6) 1_555 1_555 1_555 1_555 yes
C(3) Ti(1) Ti(2) C(6) 160.7(6) 1_555 1_555 1_555 7_555 yes
C(4) Ti(2) Ru C(7) -2.9(4) 1_555 1_555 1_555 1_555 yes
C(4) Ti(2) Ru C(8) -26(1) 1_555 1_555 1_555 1_555 yes
C(4) Ti(2) Ru C(9) 110.1(4) 1_555 1_555 1_555 1_555 yes
C(4) Ti(2) Ru C(10) 75.2(4) 1_555 1_555 1_555 1_555 yes
C(4) Ti(2) Ru C(11) 34.5(4) 1_555 1_555 1_555 1_555 yes
C(4) Ti(2) Ru C(7) 2.9(4) 1_555 1_555 7_555 7_555 yes
C(4) Ti(2) Ru C(8) 26(1) 1_555 1_555 7_555 7_555 yes
C(4) Ti(2) Ru C(9) -110.1(4) 1_555 1_555 7_555 7_555 yes
C(4) Ti(2) Ru C(10) -75.2(4) 1_555 1_555 7_555 7_555 yes
C(4) Ti(2) Ru C(11) -34.5(4) 1_555 1_555 7_555 7_555 yes
C(4) Ti(2) C(5) C(6) 115.9(6) 1_555 1_555 1_555 1_555 yes
C(4) Ti(2) C(5) C(6) -115.9(6) 1_555 1_555 7_555 7_555 yes
C(4) Ti(2) C(6) C(5) -37.4(4) 1_555 1_555 1_555 1_555 yes
C(4) Ti(2) C(6) C(6) 78.8(1) 1_555 1_555 1_555 7_555 yes
C(4) Ti(2) C(6) C(5) 37.4(4) 1_555 1_555 7_555 7_555 yes
C(4) Ti(2) C(6) C(6) -78.8(1) 1_555 1_555 7_555 1_555 yes
C(4) C(5) Ti(2) C(5) -38.6(4) 1_555 1_555 1_555 7_555 yes
C(4) C(5) Ti(2) C(6) -115.9(6) 1_555 1_555 1_555 1_555 yes
C(4) C(5) Ti(2) C(6) -79.7(4) 1_555 1_555 1_555 7_555 yes
C(4) C(5) C(6) C(6) -1.2(6) 1_555 1_555 1_555 7_555 yes
C(4) C(5) Ti(2) C(5) 38.6(4) 1_555 7_555 1_555 1_555 yes
C(4) C(5) Ti(2) C(6) 79.7(4) 1_555 7_555 1_555 1_555 yes
C(4) C(5) Ti(2) C(6) 115.9(6) 1_555 7_555 1_555 7_555 yes
C(4) C(5) C(6) C(6) 1.2(6) 1_555 7_555 7_555 1_555 yes
C(5) Ti(2) Ru C(7) -28.4(3) 1_555 1_555 1_555 1_555 yes
C(5) Ti(2) Ru C(8) -52(1) 1_555 1_555 1_555 1_555 yes
C(5) Ti(2) Ru C(9) 84.5(3) 1_555 1_555 1_555 1_555 yes
C(5) Ti(2) Ru C(10) 49.7(2) 1_555 1_555 1_555 1_555 yes
C(5) Ti(2) Ru C(11) 9.0(2) 1_555 1_555 1_555 1_555 yes
C(5) Ti(2) Ru C(7) 67.4(7) 1_555 1_555 7_555 7_555 yes
C(5) Ti(2) Ru C(8) 90(1) 1_555 1_555 7_555 7_555 yes
C(5) Ti(2) Ru C(9) -45.6(8) 1_555 1_555 7_555 7_555 yes
C(5) Ti(2) Ru C(10) -10.7(7) 1_555 1_555 7_555 7_555 yes
C(5) Ti(2) Ru C(11) 30.0(7) 1_555 1_555 7_555 7_555 yes
C(5) Ti(2) C(5) C(6) -77.2(4) 1_555 1_555 7_555 7_555 yes
C(5) Ti(2) C(6) C(6) 116.1(4) 1_555 1_555 1_555 7_555 yes
C(5) Ti(2) C(6) C(6) -37.2(2) 1_555 1_555 7_555 1_555 yes
C(5) C(4) Ti(2) C(6) 36.8(4) 1_555 1_555 1_555 1_555 yes
C(5) C(4) Ti(2) C(6) 76.3(5) 1_555 1_555 1_555 7_555 yes
C(5) C(4) C(5) C(6) -1.8(9) 1_555 1_555 7_555 7_555 yes
C(5) C(6) Ti(2) C(6) -116.1(4) 1_555 1_555 1_555 7_555 yes
C(5) C(6) C(6) C(5) 0.0 1_555 1_555 7_555 7_555 yes
C(6) Ti(2) Ru C(7) -64.8(3) 1_555 1_555 1_555 1_555 yes
C(6) Ti(2) Ru C(8) -88(1) 1_555 1_555 1_555 1_555 yes
C(6) Ti(2) Ru C(9) 48.1(3) 1_555 1_555 1_555 1_555 yes
C(6) Ti(2) Ru C(10) 13.3(2) 1_555 1_555 1_555 1_555 yes
C(6) Ti(2) Ru C(11) -27.4(2) 1_555 1_555 1_555 1_555 yes
C(6) Ti(2) Ru C(7) 92.6(3) 1_555 1_555 7_555 7_555 yes
C(6) Ti(2) Ru C(8) 116(1) 1_555 1_555 7_555 7_555 yes
C(6) Ti(2) Ru C(9) -20.4(3) 1_555 1_555 7_555 7_555 yes
C(6) Ti(2) Ru C(10) 14.5(2) 1_555 1_555 7_555 7_555 yes
C(6) Ti(2) Ru C(11) 55.2(2) 1_555 1_555 7_555 7_555 yes
C(7) Ru C(8) C(9) 115.8(4) 1_555 1_555 1_555 1_555 yes
C(7) Ru C(8) C(13) -123.8(9) 1_555 1_555 1_555 1_555 yes
C(7) Ru C(9) C(8) -37.6(3) 1_555 1_555 1_555 1_555 yes
C(7) Ru C(9) C(10) 79.1(3) 1_555 1_555 1_555 1_555 yes
C(7) Ru C(9) C(14) -159.3(8) 1_555 1_555 1_555 1_555 yes
C(7) Ru C(10) C(9) -79.9(3) 1_555 1_555 1_555 1_555 yes
C(7) Ru C(10) C(11) 37.5(3) 1_555 1_555 1_555 1_555 yes
C(7) Ru C(10) C(15) 159.4(7) 1_555 1_555 1_555 1_555 yes
C(7) Ru C(11) C(10) -117.5(4) 1_555 1_555 1_555 1_555 yes
C(7) Ru C(11) C(16) 122.4(7) 1_555 1_555 1_555 1_555 yes
C(7) C(8) Ru C(9) -115.8(4) 1_555 1_555 1_555 1_555 yes
C(7) C(8) Ru C(10) -78.1(3) 1_555 1_555 1_555 1_555 yes
C(7) C(8) Ru C(11) -36.8(3) 1_555 1_555 1_555 1_555 yes
C(7) C(8) C(9) C(10) -0.5(5) 1_555 1_555 1_555 1_555 yes
C(7) C(8) C(9) C(14) -177.7(4) 1_555 1_555 1_555 1_555 yes
C(7) C(11) Ru C(8) 36.4(3) 1_555 1_555 1_555 1_555 yes
C(7) C(11) Ru C(9) 79.7(3) 1_555 1_555 1_555 1_555 yes
C(7) C(11) Ru C(10) 117.5(4) 1_555 1_555 1_555 1_555 yes
C(7) C(11) C(10) C(9) -1.2(5) 1_555 1_555 1_555 1_555 yes
C(7) C(11) C(10) C(15) 176.2(4) 1_555 1_555 1_555 1_555 yes
C(8) Ru C(7) C(11) -118.6(4) 1_555 1_555 1_555 1_555 yes
C(8) Ru C(7) C(12) 119.8(8) 1_555 1_555 1_555 1_555 yes
C(8) Ru C(9) C(10) 116.8(4) 1_555 1_555 1_555 1_555 yes
C(8) Ru C(9) C(14) -121.7(8) 1_555 1_555 1_555 1_555 yes
C(8) Ru C(10) C(9) -38.2(3) 1_555 1_555 1_555 1_555 yes
C(8) Ru C(10) C(11) 79.2(3) 1_555 1_555 1_555 1_555 yes
C(8) Ru C(10) C(15) -158.9(7) 1_555 1_555 1_555 1_555 yes
C(8) Ru C(11) C(10) -81.1(3) 1_555 1_555 1_555 1_555 yes
C(8) Ru C(11) C(16) 158.7(7) 1_555 1_555 1_555 1_555 yes
C(8) C(7) Ru C(9) 39.0(3) 1_555 1_555 1_555 1_555 yes
C(8) C(7) Ru C(10) 81.8(3) 1_555 1_555 1_555 1_555 yes
C(8) C(7) Ru C(11) 118.6(4) 1_555 1_555 1_555 1_555 yes
C(8) C(7) C(11) C(10) 0.9(6) 1_555 1_555 1_555 1_555 yes
C(8) C(7) C(11) C(16) 177.1(4) 1_555 1_555 1_555 1_555 yes
C(8) C(9) Ru C(10) -116.8(4) 1_555 1_555 1_555 1_555 yes
C(8) C(9) Ru C(11) -80.0(3) 1_555 1_555 1_555 1_555 yes
C(8) C(9) C(10) C(11) 1.0(5) 1_555 1_555 1_555 1_555 yes
C(8) C(9) C(10) C(15) -176.4(4) 1_555 1_555 1_555 1_555 yes
C(9) Ru C(7) C(11) -79.7(3) 1_555 1_555 1_555 1_555 yes
C(9) Ru C(7) C(12) 158.8(7) 1_555 1_555 1_555 1_555 yes
C(9) Ru C(8) C(13) 120.4(9) 1_555 1_555 1_555 1_555 yes
C(9) Ru C(10) C(11) 117.4(4) 1_555 1_555 1_555 1_555 yes
C(9) Ru C(10) C(15) -120.7(7) 1_555 1_555 1_555 1_555 yes
C(9) Ru C(11) C(10) -37.9(3) 1_555 1_555 1_555 1_555 yes
C(9) Ru C(11) C(16) -158.0(7) 1_555 1_555 1_555 1_555 yes
C(9) C(8) Ru C(10) 37.7(3) 1_555 1_555 1_555 1_555 yes
C(9) C(8) Ru C(11) 79.0(3) 1_555 1_555 1_555 1_555 yes
C(9) C(8) C(7) C(11) -0.2(5) 1_555 1_555 1_555 1_555 yes
C(9) C(8) C(7) C(12) 177.9(4) 1_555 1_555 1_555 1_555 yes
C(9) C(10) Ru C(11) -117.4(4) 1_555 1_555 1_555 1_555 yes
C(9) C(10) C(11) C(16) -177.5(4) 1_555 1_555 1_555 1_555 yes
C(10) Ru C(7) C(11) -36.8(3) 1_555 1_555 1_555 1_555 yes
C(10) Ru C(7) C(12) -158.3(7) 1_555 1_555 1_555 1_555 yes
C(10) Ru C(8) C(13) 158.1(8) 1_555 1_555 1_555 1_555 yes
C(10) Ru C(9) C(14) 121.5(8) 1_555 1_555 1_555 1_555 yes
C(10) Ru C(11) C(16) -120.1(7) 1_555 1_555 1_555 1_555 yes
C(10) C(9) Ru C(11) 36.8(3) 1_555 1_555 1_555 1_555 yes
C(10) C(9) C(8) C(13) 177.8(5) 1_555 1_555 1_555 1_555 yes
C(10) C(11) C(7) C(12) -177.2(4) 1_555 1_555 1_555 1_555 yes
C(11) Ru C(7) C(12) -121.5(7) 1_555 1_555 1_555 1_555 yes
C(11) Ru C(8) C(13) -160.6(8) 1_555 1_555 1_555 1_555 yes
C(11) Ru C(9) C(14) 158.3(8) 1_555 1_555 1_555 1_555 yes
C(11) Ru C(10) C(15) 121.9(7) 1_555 1_555 1_555 1_555 yes
C(11) C(7) C(8) C(13) -178.5(5) 1_555 1_555 1_555 1_555 yes
C(11) C(10) C(9) C(14) 178.3(4) 1_555 1_555 1_555 1_555 yes
C(12) C(7) C(8) C(13) -0.4(8) 1_555 1_555 1_555 1_555 yes
C(12) C(7) C(11) C(16) -1.0(8) 1_555 1_555 1_555 1_555 yes
C(13) C(8) C(9) C(14) 0.6(8) 1_555 1_555 1_555 1_555 yes
C(14) C(9) C(10) C(15) 0.9(7) 1_555 1_555 1_555 1_555 yes
C(15) C(10) C(11) C(16) 0.0(8) 1_555 1_555 1_555 1_555 yes
